data_7211282
loop_
_publ_author_name
'Konarev, Dmitri V.'
'Kuzmin, Alexey V.'
'Simonov, Sergey V.'
'Yudanova, Evgeniya I.'
'Khasanov, Salavat S.'
'Saito, Gunzi'
'Lyubovskaya, Rimma N.'

_publ_section_title
;
 Experimental observation of C60 LUMO splitting in the C60(2-) dianions
 due to the Jahn-Teller effect. Comparison with the C60(&#x02D9;-) radical
 anions.
;
_journal_issue 23
_journal_name_full 'Physical chemistry chemical physics : PCCP'
_journal_page_first 9136
_journal_page_last 9144
_journal_paper_doi 10.1039/c3cp44359k
_journal_volume 15
_journal_year 2013
_chemical_formula_moiety 'C60, 2(C34 H34 N2 Na O6), C6 H4 Cl2, C7 H5 N '
_chemical_formula_sum 'C141 H77 Cl2 N5 Na2 O12'
_chemical_formula_weight 2149.96
_chemical_name_systematic
;
?
;
_space_group_IT_number 9
_symmetry_cell_setting monoclinic
_symmetry_space_group_name_Hall 'C -2yc'
_symmetry_space_group_name_H-M 'C 1 c 1'
_atom_sites_solution_hydrogens geom
_atom_sites_solution_primary direct
_atom_sites_solution_secondary difmap
_audit_creation_method SHELXL-97
_cell_angle_alpha 90.00
_cell_angle_beta 93.108(7)
_cell_angle_gamma 90.00
_cell_formula_units_Z 4
_cell_length_a 26.826(3)
_cell_length_b 16.3245(14)
_cell_length_c 24.427(2)
_cell_measurement_reflns_used 11416
_cell_measurement_temperature 175(2)
_cell_measurement_theta_max 27.0408
_cell_measurement_theta_min 1.5173
_cell_volume 10681.4(17)
_computing_cell_refinement
;
CrysAlisPro, Oxford Diffraction Ltd.,
Version 1.171.33.55 (release 05-01-2010 CrysAlis171 .NET)
(compiled Jan 5 2010,16:28:46)
;
_computing_data_collection
;
CrysAlisPro, Oxford Diffraction Ltd.,
Version 1.171.33.55 (release 05-01-2010 CrysAlis171 .NET)
(compiled Jan 5 2010,16:28:46)
;
_computing_data_reduction
;
CrysAlisPro, Oxford Diffraction Ltd.,
Version 1.171.33.55 (release 05-01-2010 CrysAlis171 .NET)
(compiled Jan 5 2010,16:28:46)
;
_computing_structure_refinement 'SHELXL-97 (Sheldrick, 1997)'
_computing_structure_solution 'SHELXS-97 (Sheldrick, 1990)'
_diffrn_ambient_temperature 175(2)
_diffrn_detector_area_resol_mean 10.4752
_diffrn_measured_fraction_theta_full 0.999
_diffrn_measured_fraction_theta_max 0.994
_diffrn_measurement_device_type 'Xcalibur, Ruby, Gemini'
_diffrn_measurement_method '\w scans'
_diffrn_radiation_monochromator graphite
_diffrn_radiation_source 'Enhance (Mo) X-ray Source'
_diffrn_radiation_type 'Mo K\a'
_diffrn_radiation_wavelength 0.7107
_diffrn_reflns_av_R_equivalents 0.0388
_diffrn_reflns_av_sigmaI/netI 0.0641
_diffrn_reflns_limit_h_max 34
_diffrn_reflns_limit_h_min -23
_diffrn_reflns_limit_k_max 19
_diffrn_reflns_limit_k_min -20
_diffrn_reflns_limit_l_max 30
_diffrn_reflns_limit_l_min -30
_diffrn_reflns_number 46143
_diffrn_reflns_theta_full 26.00
_diffrn_reflns_theta_max 27.10
_diffrn_reflns_theta_min 1.52
_exptl_absorpt_coefficient_mu 0.140
_exptl_absorpt_correction_T_max 0.9863
_exptl_absorpt_correction_T_min 0.9190
_exptl_absorpt_correction_type multi-scan
_exptl_absorpt_process_details
;
CrysAlisPro, Oxford Diffraction Ltd.,
Version 1.171.33.55 (release 05-01-2010 CrysAlis171 .NET)
(compiled Jan 5 2010,16:28:46)
Empirical absorption correction using spherical harmonics,
implemented in SCALE3 ABSPACK scaling algorithm.
;
_exptl_crystal_colour black
_exptl_crystal_density_diffrn 1.337
_exptl_crystal_density_method 'not measured'
_exptl_crystal_description plate
_exptl_crystal_F_000 4440
_exptl_crystal_size_max 0.62
_exptl_crystal_size_mid 0.34
_exptl_crystal_size_min 0.10
_refine_diff_density_max 0.549
_refine_diff_density_min -0.308
_refine_diff_density_rms 0.059
_refine_ls_abs_structure_details 'Flack H D (1983), Acta Cryst. A39, 876-881'
_refine_ls_abs_structure_Flack 0(2)
_refine_ls_extinction_method none
_refine_ls_goodness_of_fit_ref 0.984
_refine_ls_hydrogen_treatment constr
_refine_ls_matrix_type full
_refine_ls_number_parameters 1437
_refine_ls_number_reflns 20261
_refine_ls_number_restraints 1225
_refine_ls_restrained_S_all 1.058
_refine_ls_R_factor_all 0.1424
_refine_ls_R_factor_gt 0.0707
_refine_ls_shift/su_max 0.016
_refine_ls_shift/su_mean 0.002
_refine_ls_structure_factor_coef Fsqd
_refine_ls_weighting_details 'calc w=1/[\s^2^(Fo^2^)+(0.1450P)^2^+0.0000P] where P=(Fo^2^+2Fc^2^)/3'
_refine_ls_weighting_scheme calc
_refine_ls_wR_factor_gt 0.1981
_refine_ls_wR_factor_ref 0.2401
_reflns_number_gt 10013
_reflns_number_total 20261
_reflns_threshold_expression >2sigma(I)
_cod_data_source_file c3cp44359k.txt
_cod_data_source_block C60_2DB18crown6_Na_BN_DCB
_cod_original_cell_volume 10681.7(16)
_cod_original_sg_symbol_H-M Cc
_cod_database_code 7211282

loop_
_symmetry_equiv_pos_as_xyz
'x, y, z'
'x, -y, z+1/2'
'x+1/2, y+1/2, z'
'x+1/2, -y+1/2, z+1/2'

loop_
_atom_site_label
_atom_site_type_symbol
_atom_site_fract_x
_atom_site_fract_y
_atom_site_fract_z
_atom_site_U_iso_or_equiv
_atom_site_adp_type
_atom_site_occupancy
_atom_site_symmetry_multiplicity
_atom_site_calc_flag
_atom_site_refinement_flags
_atom_site_disorder_assembly
_atom_site_disorder_group
C1B C 0.3507(3) 0.8673(4) 0.1143(3) 0.072(3) Uani 1 1 d G . .
H1B H 0.3220 0.8381 0.1006 0.086 Uiso 1 1 calc R . .
C4B C 0.3968(3) 0.8284(3) 0.1189(3) 0.070(3) Uani 1 1 d G . .
H4B H 0.3997 0.7727 0.1082 0.084 Uiso 1 1 calc R . .
C3B C 0.4388(3) 0.8711(3) 0.1389(3) 0.051(2) Uani 1 1 d G . .
H3B H 0.4703 0.8445 0.1420 0.061 Uiso 1 1 calc R . .
C2B C 0.4346(3) 0.9526(3) 0.1545(3) 0.041(2) Uani 1 1 d G . .
C19B C 0.3884(3) 0.9915(3) 0.1499(3) 0.046(2) Uani 1 1 d G . .
C20B C 0.3465(3) 0.9488(4) 0.1299(3) 0.054(2) Uani 1 1 d G . .
H20B H 0.3149 0.9754 0.1268 0.065 Uiso 1 1 calc R . .
C9B C 0.4839(3) 1.1704(3) 0.3854(2) 0.041(2) Uani 1 1 d G . .
C10B C 0.5002(3) 1.1465(4) 0.4380(3) 0.051(2) Uani 1 1 d G . .
H10B H 0.5303 1.1161 0.4435 0.062 Uiso 1 1 calc R . .
C11B C 0.4726(3) 1.1671(4) 0.4825(2) 0.067(3) Uani 1 1 d G . .
H11B H 0.4838 1.1507 0.5184 0.080 Uiso 1 1 calc R . .
C12B C 0.4287(3) 1.2116(4) 0.4745(2) 0.059(2) Uani 1 1 d G . .
H12B H 0.4098 1.2257 0.5049 0.071 Uiso 1 1 calc R . .
C13B C 0.4123(3) 1.2356(4) 0.4219(3) 0.061(3) Uani 1 1 d G . .
H13B H 0.3823 1.2660 0.4165 0.074 Uiso 1 1 calc R . .
C14B C 0.4399(3) 1.2150(4) 0.3774(2) 0.045(2) Uani 1 1 d G . .
Na1 Na 0.4507(2) 1.12232(19) 0.2520(2) 0.0456(8) Uani 1 1 d . . .
O9 O 0.3691(3) 1.2040(3) 0.2321(3) 0.0497(16) Uani 1 1 d . . .
O11 O 0.5068(3) 1.1576(4) 0.3384(3) 0.0475(14) Uani 1 1 d . . .
O10 O 0.4267(3) 1.2358(3) 0.3259(3) 0.0451(14) Uani 1 1 d . . .
O8 O 0.3887(3) 1.0716(3) 0.1645(3) 0.0437(14) Uani 1 1 d . . .
O7 O 0.4723(3) 1.0009(3) 0.1733(3) 0.0476(14) Uani 1 1 d . . .
O12 O 0.5372(3) 1.0501(4) 0.2593(3) 0.0514(15) Uani 1 1 d . . .
C5B C 0.5198(4) 0.9637(6) 0.1844(4) 0.048(2) Uani 1 1 d . . .
H5B1 H 0.5327 0.9416 0.1501 0.058 Uiso 1 1 calc R . .
H5B2 H 0.5169 0.9179 0.2106 0.058 Uiso 1 1 calc R . .
C6B C 0.5537(4) 1.0252(6) 0.2075(5) 0.068(3) Uani 1 1 d . . .
H6B1 H 0.5879 1.0025 0.2119 0.082 Uiso 1 1 calc R . .
H6B2 H 0.5544 1.0730 0.1826 0.082 Uiso 1 1 calc R . .
C7B C 0.5721(4) 1.1015(6) 0.2878(4) 0.060(3) Uani 1 1 d . . .
H7B1 H 0.5742 1.1550 0.2690 0.072 Uiso 1 1 calc R . .
H7B2 H 0.6056 1.0759 0.2898 0.072 Uiso 1 1 calc R . .
C8B C 0.5535(4) 1.1129(6) 0.3447(4) 0.059(3) Uani 1 1 d . . .
H8B1 H 0.5482 1.0590 0.3621 0.071 Uiso 1 1 calc R . .
H8B2 H 0.5782 1.1441 0.3679 0.071 Uiso 1 1 calc R . .
C15B C 0.3783(4) 1.2755(6) 0.3148(4) 0.049(2) Uani 1 1 d . . .
H15A H 0.3511 1.2419 0.3290 0.059 Uiso 1 1 calc R . .
H15B H 0.3778 1.3302 0.3323 0.059 Uiso 1 1 calc R . .
C16B C 0.3720(3) 1.2832(5) 0.2558(4) 0.045(2) Uani 1 1 d . . .
H16A H 0.3411 1.3141 0.2459 0.055 Uiso 1 1 calc R . .
H16B H 0.4005 1.3135 0.2417 0.055 Uiso 1 1 calc R . .
C17B C 0.3520(4) 1.2006(6) 0.1763(4) 0.057(3) Uani 1 1 d . . .
H17A H 0.3775 1.2242 0.1531 0.068 Uiso 1 1 calc R . .
H17B H 0.3210 1.2331 0.1707 0.068 Uiso 1 1 calc R . .
C18B C 0.3425(4) 1.1163(5) 0.1607(4) 0.058(3) Uani 1 1 d . . .
H18A H 0.3185 1.0915 0.1853 0.070 Uiso 1 1 calc R . .
H18B H 0.3277 1.1140 0.1227 0.070 Uiso 1 1 calc R . .
C5S C 0.5120(3) 1.3048(4) 0.1100(3) 0.055(2) Uani 1 1 d G . .
C6S C 0.5469(3) 1.2731(3) 0.0756(3) 0.077(3) Uani 1 1 d G . .
H6S H 0.5637 1.2234 0.0849 0.092 Uiso 1 1 calc R . .
C4S C 0.5571(3) 1.3141(5) 0.0276(3) 0.100(4) Uani 1 1 d G . .
H4S H 0.5809 1.2925 0.0041 0.120 Uiso 1 1 calc R . .
C3S C 0.5325(4) 1.3868(5) 0.0140(3) 0.113(5) Uani 1 1 d G . .
H3S H 0.5395 1.4149 -0.0188 0.136 Uiso 1 1 calc R . .
C2S C 0.4976(4) 1.4185(4) 0.0484(3) 0.090(3) Uani 1 1 d G . .
H2S H 0.4808 1.4682 0.0391 0.109 Uiso 1 1 calc R . .
C1S C 0.4874(3) 1.3775(4) 0.0964(3) 0.094(4) Uani 1 1 d G . .
H1S H 0.4635 1.3991 0.1198 0.113 Uiso 1 1 calc R . .
N1 N 0.4868(4) 1.2237(6) 0.1930(4) 0.083(3) Uani 1 1 d . . .
C7S C 0.4971(4) 1.2600(6) 0.1562(5) 0.056(2) Uani 1 1 d . . .
C15S C 0.3191(4) 0.7714(4) 0.2616(3) 0.085(3) Uani 1 1 d G . .
H15S H 0.3085 0.7425 0.2293 0.103 Uiso 1 1 calc R . .
C14S C 0.3487(3) 0.8409(4) 0.2581(3) 0.078(3) Uani 1 1 d G . .
H14S H 0.3583 0.8595 0.2234 0.093 Uiso 1 1 calc R . .
C16S C 0.3641(3) 0.8832(4) 0.3054(3) 0.070(3) Uani 1 1 d G . .
C11S C 0.3500(4) 0.8560(5) 0.3562(3) 0.101(4) Uani 1 1 d G . .
H11S H 0.3605 0.8849 0.3886 0.121 Uiso 1 1 calc R . .
C12S C 0.3204(4) 0.7865(5) 0.3597(3) 0.135(5) Uani 1 1 d GU . .
H12S H 0.3107 0.7680 0.3945 0.162 Uiso 1 1 calc R . .
C13S C 0.3049(4) 0.7442(4) 0.3124(4) 0.132(5) Uani 1 1 d G . .
H13S H 0.2847 0.6967 0.3148 0.159 Uiso 1 1 calc R . .
N2 N 0.4146(5) 1.0090(7) 0.2999(4) 0.091(3) Uani 1 1 d . . .
C17A C 0.3920(5) 0.9527(6) 0.3011(4) 0.065(3) Uani 1 1 d . . .
C1D C 0.0078(3) 0.1644(5) 0.0741(2) 0.084(4) Uani 1 1 d G . .
H1D H -0.0036 0.1469 0.0385 0.101 Uiso 1 1 calc R . .
C2D C 0.0514(3) 0.2101(5) 0.0811(3) 0.110(5) Uani 1 1 d G . .
H2D H 0.0698 0.2239 0.0503 0.132 Uiso 1 1 calc R . .
C3D C 0.0680(3) 0.2357(4) 0.1332(3) 0.058(3) Uani 1 1 d G . .
H3D H 0.0978 0.2669 0.1380 0.070 Uiso 1 1 calc R . .
C4D C 0.0411(3) 0.2155(3) 0.1783(2) 0.040(2) Uani 1 1 d G . .
C19D C -0.0025(3) 0.1698(4) 0.1714(2) 0.042(2) Uani 1 1 d G . .
C20D C -0.0191(3) 0.1442(4) 0.1193(3) 0.060(3) Uani 1 1 d G . .
H20D H -0.0489 0.1130 0.1145 0.072 Uiso 1 1 calc R . .
C9D C 0.0928(3) -0.0080(2) 0.4080(3) 0.041(2) Uani 1 1 d G . .
C10D C 0.1349(3) -0.0500(3) 0.4284(3) 0.061(3) Uani 1 1 d G . .
H10D H 0.1662 -0.0228 0.4321 0.073 Uiso 1 1 calc R . .
C11D C 0.1312(3) -0.1318(3) 0.4434(3) 0.056(3) Uani 1 1 d G . .
H11D H 0.1599 -0.1606 0.4573 0.068 Uiso 1 1 calc R . .
C12D C 0.0854(3) -0.1716(2) 0.4379(3) 0.048(2) Uani 1 1 d G . .
H12D H 0.0828 -0.2276 0.4482 0.058 Uiso 1 1 calc R . .
C13D C 0.0433(3) -0.1296(3) 0.4175(3) 0.044(2) Uani 1 1 d G . .
H13D H 0.0120 -0.1568 0.4138 0.053 Uiso 1 1 calc R . .
C14D C 0.0470(3) -0.0478(3) 0.4025(3) 0.040(2) Uani 1 1 d G . .
O6 O 0.0921(3) 0.0731(3) 0.3907(3) 0.0469(15) Uani 1 1 d . . .
Na2 Na 0.0290(2) 0.12235(19) 0.3040(2) 0.0455(8) Uani 1 1 d . . .
O4 O 0.0538(3) 0.2365(4) 0.2320(3) 0.0434(14) Uani 1 1 d . . .
O5 O 0.1111(3) 0.2032(3) 0.3245(3) 0.0430(14) Uani 1 1 d . . .
O3 O -0.0266(3) 0.1515(4) 0.2177(3) 0.0428(13) Uani 1 1 d . . .
O1 O 0.0079(3) 0.0000(3) 0.3813(3) 0.0436(14) Uani 1 1 d . . .
O2 O -0.0574(3) 0.0489(3) 0.2979(3) 0.0480(15) Uani 1 1 d . . .
C5D C 0.0992(4) 0.2776(5) 0.2428(4) 0.048(2) Uani 1 1 d . . .
H5D1 H 0.0978 0.3328 0.2260 0.057 Uiso 1 1 calc R . .
H5D2 H 0.1268 0.2467 0.2273 0.057 Uiso 1 1 calc R . .
C6D C 0.1075(4) 0.2843(5) 0.3041(4) 0.052(2) Uani 1 1 d . . .
H6D1 H 0.1387 0.3149 0.3136 0.062 Uiso 1 1 calc R . .
H6D2 H 0.0793 0.3134 0.3199 0.062 Uiso 1 1 calc R . .
C7D C 0.1290(4) 0.2035(5) 0.3800(4) 0.051(2) Uani 1 1 d . . .
H7D1 H 0.1039 0.2283 0.4033 0.061 Uiso 1 1 calc R . .
H7D2 H 0.1602 0.2359 0.3843 0.061 Uiso 1 1 calc R . .
C8D C 0.1388(4) 0.1146(5) 0.3968(4) 0.055(3) Uani 1 1 d . . .
H8D1 H 0.1633 0.0893 0.3730 0.066 Uiso 1 1 calc R . .
H8D2 H 0.1522 0.1117 0.4353 0.066 Uiso 1 1 calc R . .
C15D C -0.0395(4) -0.0399(5) 0.3735(5) 0.056(2) Uani 1 1 d . . .
H15C H -0.0512 -0.0598 0.4088 0.067 Uiso 1 1 calc R . .
H15D H -0.0372 -0.0871 0.3482 0.067 Uiso 1 1 calc R . .
C16D C -0.0750(3) 0.0250(5) 0.3487(4) 0.045(2) Uani 1 1 d . . .
H16C H -0.1091 0.0023 0.3435 0.054 Uiso 1 1 calc R . .
H16D H -0.0761 0.0729 0.3735 0.054 Uiso 1 1 calc R . .
C17D C -0.0911(3) 0.1033(6) 0.2678(4) 0.058(3) Uani 1 1 d . . .
H17C H -0.0917 0.1574 0.2861 0.069 Uiso 1 1 calc R . .
H17D H -0.1253 0.0804 0.2662 0.069 Uiso 1 1 calc R . .
C18D C -0.0735(4) 0.1121(6) 0.2124(4) 0.056(2) Uani 1 1 d . . .
H18C H -0.0702 0.0577 0.1951 0.067 Uiso 1 1 calc R . .
H18D H -0.0974 0.1453 0.1894 0.067 Uiso 1 1 calc R . .
C43S C -0.0070(3) 0.3794(4) 0.4604(3) 0.079(3) Uani 1 1 d G . .
H43S H 0.0177 0.4003 0.4377 0.095 Uiso 1 1 calc R . .
C42S C -0.0300(3) 0.3050(4) 0.4480(3) 0.058(2) Uani 1 1 d G . .
C38S C -0.0661(3) 0.2745(4) 0.4813(3) 0.065(3) Uani 1 1 d G . .
H38S H -0.0819 0.2236 0.4728 0.078 Uiso 1 1 calc R . .
C41S C -0.0791(3) 0.3185(5) 0.5271(3) 0.099(4) Uani 1 1 d G . .
H41S H -0.1037 0.2976 0.5499 0.119 Uiso 1 1 calc R . .
C39S C -0.0560(4) 0.3929(5) 0.5396(3) 0.110(4) Uani 1 1 d GU . .
H39S H -0.0649 0.4229 0.5709 0.132 Uiso 1 1 calc R . .
C40S C -0.0200(3) 0.4234(4) 0.5063(4) 0.120(5) Uani 1 1 d G . .
H40S H -0.0042 0.4743 0.5148 0.144 Uiso 1 1 calc R . .
N3 N -0.0082(4) 0.2203(5) 0.3645(4) 0.067(2) Uani 1 1 d . . .
C44S C -0.0192(4) 0.2584(7) 0.4008(4) 0.057(2) Uani 1 1 d . . .
C32S C 0.1582(4) -0.2324(4) 0.3002(3) 0.086(3) Uani 1 1 d G . .
H32S H 0.1664 -0.2610 0.3333 0.103 Uiso 1 1 calc R . .
C31S C 0.1281(3) -0.1632(5) 0.3006(3) 0.084(3) Uani 1 1 d G . .
H31S H 0.1157 -0.1444 0.3341 0.101 Uiso 1 1 calc R . .
C36S C 0.1161(3) -0.1214(4) 0.2521(3) 0.068(3) Uani 1 1 d G . .
C35S C 0.1342(4) -0.1489(5) 0.2031(3) 0.123(5) Uani 1 1 d G . .
H35S H 0.1260 -0.1204 0.1700 0.148 Uiso 1 1 calc R . .
C34S C 0.1643(4) -0.2182(5) 0.2027(3) 0.131(5) Uani 1 1 d GU . .
H34S H 0.1767 -0.2370 0.1692 0.157 Uiso 1 1 calc R . .
C33S C 0.1763(3) -0.2599(4) 0.2512(4) 0.083(3) Uani 1 1 d G . .
H33S H 0.1969 -0.3073 0.2509 0.100 Uiso 1 1 calc R . .
C37S C 0.0861(6) -0.0440(10) 0.2505(5) 0.105(5) Uani 1 1 d . . .
N4 N 0.0640(4) 0.0145(6) 0.2579(4) 0.080(3) Uani 1 1 d . . .
C401 C 0.8400(3) 0.1293(4) 0.5745(2) 0.0550(12) Uani 0.797(4) 1 d PDU A 1
C402 C 0.8647(3) 0.0657(2) 0.5442(2) 0.0650(12) Uani 0.797(4) 1 d PDU A 1
C403 C 0.8672(3) -0.0097(3) 0.5758(2) 0.0621(13) Uani 0.797(4) 1 d PDU A 1
C404 C 0.8415(3) 0.0072(3) 0.6254(3) 0.0688(14) Uani 0.797(4) 1 d PDU A 1
C405 C 0.8252(2) 0.0921(3) 0.6251(3) 0.0531(11) Uani 0.797(4) 1 d PDU A 1
C406 C 0.8090(3) 0.1845(3) 0.5472(2) 0.0650(14) Uani 0.797(4) 1 d PDU A 1
C407 C 0.7611(2) 0.2048(4) 0.5686(3) 0.0633(13) Uani 0.797(4) 1 d PDU A 1
C408 C 0.7242(3) 0.2146(4) 0.5232(2) 0.0728(15) Uani 0.797(4) 1 d PDU A 1
C409 C 0.7490(2) 0.1989(4) 0.4728(3) 0.0689(14) Uani 0.797(4) 1 d PDU A 1
C410 C 0.8008(3) 0.1795(3) 0.4880(3) 0.0690(15) Uani 0.797(4) 1 d PDU A 1
C411 C 0.8581(3) 0.0625(3) 0.4880(2) 0.0728(13) Uani 0.797(4) 1 d PDU A 1
C412 C 0.8255(2) 0.1213(4) 0.4591(2) 0.0812(16) Uani 0.797(4) 1 d PDU A 1
C413 C 0.7995(2) 0.0780(3) 0.4141(3) 0.0751(15) Uani 0.797(4) 1 d PDU A 1
C414 C 0.8159(2) -0.0068(3) 0.4150(3) 0.0854(16) Uani 0.797(4) 1 d PDU A 1
C415 C 0.8527(3) -0.0159(3) 0.4604(2) 0.0712(14) Uani 0.797(4) 1 d PDU A 1
C416 C 0.8607(3) -0.0840(3) 0.5497(2) 0.0696(13) Uani 0.797(4) 1 d PDU A 1
C417 C 0.8547(3) -0.0873(3) 0.4904(3) 0.0728(14) Uani 0.797(4) 1 d PDU A 1
C418 C 0.8186(2) -0.1519(4) 0.4782(3) 0.0873(18) Uani 0.797(4) 1 d PDU A 1
C419 C 0.8037(2) -0.1903(5) 0.5285(2) 0.0740(14) Uani 0.797(4) 1 d PDU A 1
C420 C 0.8301(2) -0.1468(3) 0.5731(3) 0.0669(13) Uani 0.797(4) 1 d PDU A 1
C421 C 0.8125(3) -0.0524(2) 0.6476(3) 0.0647(13) Uani 0.797(4) 1 d PDU A 1
C422 C 0.8069(3) -0.1317(3) 0.6210(2) 0.0642(13) Uani 0.797(4) 1 d PDU A 1
C423 C 0.7558(2) -0.1589(4) 0.6266(2) 0.0654(13) Uani 0.797(4) 1 d PDU A 1
C424 C 0.7301(3) -0.0967(3) 0.6568(3) 0.0637(13) Uani 0.797(4) 1 d PDU A 1
C425 C 0.7650(2) -0.0307(3) 0.6698(3) 0.0652(12) Uani 0.797(4) 1 d PDU A 1
C426 C 0.7802(3) 0.1126(3) 0.6459(3) 0.0673(14) Uani 0.797(4) 1 d PDU A 1
C427 C 0.7489(2) 0.0493(3) 0.6679(4) 0.0780(17) Uani 0.797(4) 1 d PDU A 1
C428 C 0.6966(3) 0.0675(3) 0.6551(3) 0.0757(14) Uani 0.797(4) 1 d PDU A 1
C429 C 0.6969(3) 0.1419(4) 0.6224(2) 0.0804(17) Uani 0.797(4) 1 d PDU A 1
C430 C 0.7476(2) 0.1712(5) 0.6171(2) 0.0631(14) Uani 0.797(4) 1 d PDU A 1
C431 C 0.6410(3) -0.1281(5) 0.4819(2) 0.0550(12) Uani 0.797(4) 1 d PDU A 1
C432 C 0.6146(3) -0.0669(2) 0.5125(2) 0.0650(12) Uani 0.797(4) 1 d PDU A 1
C433 C 0.6132(3) 0.0078(3) 0.4801(2) 0.0621(13) Uani 0.797(4) 1 d PDU A 1
C434 C 0.6384(3) -0.0080(3) 0.4300(3) 0.0688(14) Uani 0.797(4) 1 d PDU A 1
C435 C 0.6554(3) -0.0925(3) 0.4306(3) 0.0531(11) Uani 0.797(4) 1 d PDU A 1
C436 C 0.6722(3) -0.1831(3) 0.5092(2) 0.0650(14) Uani 0.797(4) 1 d PDU A 1
C437 C 0.7192(2) -0.2055(4) 0.4867(3) 0.0633(13) Uani 0.797(4) 1 d PDU A 1
C438 C 0.7550(3) -0.2140(4) 0.5333(2) 0.0728(15) Uani 0.797(4) 1 d PDU A 1
C439 C 0.7310(2) -0.2001(4) 0.5843(3) 0.0689(14) Uani 0.797(4) 1 d PDU A 1
C440 C 0.6796(3) -0.1791(3) 0.5685(3) 0.0690(15) Uani 0.797(4) 1 d PDU A 1
C441 C 0.6221(3) -0.0626(3) 0.5685(2) 0.0728(13) Uani 0.797(4) 1 d PDU A 1
C442 C 0.6552(2) -0.1206(5) 0.5974(2) 0.0812(16) Uani 0.797(4) 1 d PDU A 1
C443 C 0.6808(2) -0.0793(3) 0.6432(3) 0.0751(15) Uani 0.797(4) 1 d PDU A 1
C444 C 0.6640(2) 0.0051(3) 0.6405(3) 0.0854(16) Uani 0.797(4) 1 d PDU A 1
C445 C 0.6272(3) 0.0164(3) 0.5954(2) 0.0712(14) Uani 0.797(4) 1 d PDU A 1
C446 C 0.6183(3) 0.0826(3) 0.5056(2) 0.0696(13) Uani 0.797(4) 1 d PDU A 1
C447 C 0.6274(3) 0.0869(3) 0.5646(3) 0.0728(14) Uani 0.797(4) 1 d PDU A 1
C448 C 0.6618(2) 0.1527(4) 0.5799(3) 0.0873(18) Uani 0.797(4) 1 d PDU A 1
C449 C 0.6760(2) 0.1879(5) 0.5285(2) 0.0740(14) Uani 0.797(4) 1 d PDU A 1
C450 C 0.6497(2) 0.1454(3) 0.4833(3) 0.0669(13) Uani 0.797(4) 1 d PDU A 1
C451 C 0.6669(3) 0.0523(3) 0.4079(3) 0.0647(13) Uani 0.797(4) 1 d PDU A 1
C452 C 0.6731(3) 0.1308(3) 0.4355(2) 0.0642(13) Uani 0.797(4) 1 d PDU A 1
C453 C 0.7243(2) 0.1577(4) 0.4303(2) 0.0654(13) Uani 0.797(4) 1 d PDU A 1
C454 C 0.7506(3) 0.0969(3) 0.3995(3) 0.0637(13) Uani 0.797(4) 1 d PDU A 1
C455 C 0.7150(2) 0.0318(3) 0.3864(3) 0.0652(12) Uani 0.797(4) 1 d PDU A 1
C456 C 0.7007(3) -0.1120(3) 0.4100(3) 0.0673(14) Uani 0.797(4) 1 d PDU A 1
C457 C 0.7307(2) -0.0485(3) 0.3860(3) 0.0780(17) Uani 0.797(4) 1 d PDU A 1
C458 C 0.7821(3) -0.0685(3) 0.4029(3) 0.0757(14) Uani 0.797(4) 1 d PDU A 1
C459 C 0.7848(3) -0.1444(4) 0.4342(2) 0.0804(17) Uani 0.797(4) 1 d PDU A 1
C460 C 0.7334(2) -0.1704(5) 0.4390(2) 0.0631(14) Uani 0.797(4) 1 d PDU A 1
C701 C 0.8712(12) 0.0082(12) 0.5464(8) 0.0573(17) Uiso 0.203(4) 1 d PD A 2
C702 C 0.8637(11) -0.0528(12) 0.5040(8) 0.0573(17) Uiso 0.203(4) 1 d PD A 2
C703 C 0.8444(10) -0.1287(14) 0.5235(8) 0.0573(17) Uiso 0.203(4) 1 d PD A 2
C704 C 0.8442(10) -0.1164(14) 0.5822(9) 0.0573(17) Uiso 0.203(4) 1 d PD A 2
C705 C 0.8582(11) -0.0342(12) 0.5966(9) 0.0573(17) Uiso 0.203(4) 1 d PD A 2
C706 C 0.8587(12) 0.0929(14) 0.5367(9) 0.0573(17) Uiso 0.203(4) 1 d PD A 2
C707 C 0.8332(12) 0.1396(19) 0.5794(9) 0.0573(17) Uiso 0.203(4) 1 d PD A 2
C708 C 0.7961(10) 0.190(2) 0.5538(9) 0.0573(17) Uiso 0.203(4) 1 d PD A 2
C709 C 0.7989(9) 0.178(2) 0.4936(10) 0.0573(17) Uiso 0.203(4) 1 d PD A 2
C710 C 0.8383(10) 0.1204(14) 0.4871(8) 0.0573(17) Uiso 0.203(4) 1 d PD A 2
C711 C 0.8440(11) -0.0228(12) 0.4553(10) 0.0573(17) Uiso 0.203(4) 1 d PD A 2
C712 C 0.8320(9) 0.0613(12) 0.4436(9) 0.0573(17) Uiso 0.203(4) 1 d PD A 2
C713 C 0.7849(9) 0.0660(13) 0.4131(12) 0.0573(17) Uiso 0.203(4) 1 d PD A 2
C714 C 0.7708(8) -0.0134(12) 0.3928(12) 0.0573(17) Uiso 0.203(4) 1 d PD A 2
C715 C 0.8063(9) -0.0722(12) 0.4244(11) 0.0573(17) Uiso 0.203(4) 1 d PD A 2
C716 C 0.8065(9) -0.1740(18) 0.4948(9) 0.0573(17) Uiso 0.203(4) 1 d PD A 2
C717 C 0.7900(9) -0.1459(17) 0.4424(11) 0.0573(17) Uiso 0.203(4) 1 d PD A 2
C718 C 0.7352(8) -0.164(2) 0.4391(11) 0.0573(17) Uiso 0.203(4) 1 d PD A 2
C719 C 0.7201(8) -0.204(2) 0.4864(10) 0.0573(17) Uiso 0.203(4) 1 d PD A 2
C720 C 0.7675(9) -0.214(2) 0.5219(8) 0.0573(17) Uiso 0.203(4) 1 d PD A 2
C721 C 0.8044(9) -0.1544(16) 0.6042(10) 0.0573(17) Uiso 0.203(4) 1 d PD A 2
C722 C 0.7650(8) -0.2017(17) 0.5764(9) 0.0573(17) Uiso 0.203(4) 1 d PD A 2
C723 C 0.7216(8) -0.1811(18) 0.6049(10) 0.0573(17) Uiso 0.203(4) 1 d PD A 2
C724 C 0.7330(8) -0.1268(16) 0.6490(12) 0.0573(17) Uiso 0.203(4) 1 d PD A 2
C725 C 0.7842(8) -0.1015(14) 0.6474(12) 0.0573(17) Uiso 0.203(4) 1 d PD A 2
C726 C 0.8393(10) 0.0143(13) 0.6365(12) 0.0573(17) Uiso 0.203(4) 1 d PD A 2
C727 C 0.7958(9) -0.0199(12) 0.6615(13) 0.0573(17) Uiso 0.203(4) 1 d PD A 2
C728 C 0.7585(8) 0.0375(13) 0.6790(13) 0.0573(17) Uiso 0.203(4) 1 d PD A 2
C729 C 0.7768(9) 0.1113(16) 0.6528(14) 0.0573(17) Uiso 0.203(4) 1 d PD A 2
C730 C 0.8260(11) 0.0975(15) 0.6269(12) 0.0573(17) Uiso 0.203(4) 1 d PD A 2
C731 C 0.6093(11) -0.0204(11) 0.5272(8) 0.0573(17) Uiso 0.203(4) 1 d PD A 2
C732 C 0.6220(12) 0.0377(12) 0.5701(8) 0.0573(17) Uiso 0.203(4) 1 d PD A 2
C733 C 0.6319(11) 0.1166(14) 0.5452(8) 0.0573(17) Uiso 0.203(4) 1 d PD A 2
C734 C 0.6320(11) 0.1062(15) 0.4885(9) 0.0573(17) Uiso 0.203(4) 1 d PD A 2
C735 C 0.6176(13) 0.0221(13) 0.4750(9) 0.0573(17) Uiso 0.203(4) 1 d PD A 2
C736 C 0.6254(10) -0.1055(13) 0.5329(8) 0.0573(17) Uiso 0.203(4) 1 d PD A 2
C737 C 0.6459(13) -0.1403(19) 0.4846(9) 0.0573(17) Uiso 0.203(4) 1 d PD A 2
C738 C 0.6793(10) -0.1974(19) 0.5118(9) 0.0573(17) Uiso 0.203(4) 1 d PD A 2
C739 C 0.6770(9) -0.1891(18) 0.5732(9) 0.0573(17) Uiso 0.203(4) 1 d PD A 2
C740 C 0.6470(11) -0.1229(16) 0.5868(9) 0.0573(17) Uiso 0.203(4) 1 d PD A 2
C741 C 0.6392(10) 0.0169(12) 0.6202(10) 0.0573(17) Uiso 0.203(4) 1 d PD A 2
C742 C 0.6555(10) -0.0671(12) 0.6278(10) 0.0573(17) Uiso 0.203(4) 1 d PD A 2
C743 C 0.6985(8) -0.0695(12) 0.6615(11) 0.0573(17) Uiso 0.203(4) 1 d PD A 2
C744 C 0.7096(8) 0.0144(12) 0.6690(13) 0.0573(17) Uiso 0.203(4) 1 d PD A 2
C745 C 0.6751(9) 0.0733(12) 0.6424(12) 0.0573(17) Uiso 0.203(4) 1 d PD A 2
C746 C 0.6666(9) 0.1672(18) 0.5717(9) 0.0573(17) Uiso 0.203(4) 1 d PD A 2
C747 C 0.6883(9) 0.1476(16) 0.6244(11) 0.0573(17) Uiso 0.203(4) 1 d PD A 2
C748 C 0.7425(8) 0.161(2) 0.6288(12) 0.0573(17) Uiso 0.203(4) 1 d PD A 2
C749 C 0.7541(8) 0.204(2) 0.5803(10) 0.0573(17) Uiso 0.203(4) 1 d PD A 2
C750 C 0.7068(8) 0.2016(18) 0.5463(8) 0.0573(17) Uiso 0.203(4) 1 d PD A 2
C751 C 0.6677(9) 0.1461(18) 0.4598(10) 0.0573(17) Uiso 0.203(4) 1 d PD A 2
C752 C 0.7066(8) 0.1985(16) 0.4889(8) 0.0573(17) Uiso 0.203(4) 1 d PD A 2
C753 C 0.7527(8) 0.180(2) 0.4633(10) 0.0573(17) Uiso 0.203(4) 1 d PD A 2
C754 C 0.7463(8) 0.1235(16) 0.4165(12) 0.0573(17) Uiso 0.203(4) 1 d PD A 2
C755 C 0.6923(8) 0.1070(15) 0.4134(11) 0.0573(17) Uiso 0.203(4) 1 d PD A 2
C756 C 0.6380(11) -0.0133(13) 0.4307(11) 0.0573(17) Uiso 0.203(4) 1 d PD A 2
C757 C 0.6764(9) 0.0246(13) 0.3988(13) 0.0573(17) Uiso 0.203(4) 1 d PD A 2
C758 C 0.7179(8) -0.0292(14) 0.3901(14) 0.0573(17) Uiso 0.203(4) 1 d PD A 2
C759 C 0.7040(10) -0.1100(15) 0.4117(13) 0.0573(17) Uiso 0.203(4) 1 d PD A 2
C760 C 0.6542(11) -0.0963(16) 0.4379(13) 0.0573(17) Uiso 0.203(4) 1 d PD A 2
Cl3 Cl 0.2401(3) 1.25418(17) 0.2757(4) 0.0966(13) Uani 0.648(6) 1 d PDU B 1
Cl4 Cl 0.2712(3) 1.1439(5) 0.3656(4) 0.174(3) Uani 0.648(6) 1 d PDU B 1
C501 C 0.2131(4) 1.0937(6) 0.2131(4) 0.065(3) Uani 0.648(6) 1 d PGDU B 1
H501 H 0.1999 1.1203 0.1809 0.078 Uiso 0.648(6) 1 calc PR B 1
C502 C 0.2285(5) 1.1396(4) 0.2589(4) 0.126(9) Uani 0.648(6) 1 d PGDU B 1
C503 C 0.2479(4) 1.1006(6) 0.3059(4) 0.084(4) Uani 0.648(6) 1 d PGDU B 1
C504 C 0.2519(4) 1.0157(6) 0.3072(4) 0.095(4) Uani 0.648(6) 1 d PGDU B 1
H504 H 0.2651 0.9891 0.3394 0.114 Uiso 0.648(6) 1 calc PR B 1
C505 C 0.2365(6) 0.9698(4) 0.2614(5) 0.135(6) Uani 0.648(6) 1 d PGDU B 1
H505 H 0.2392 0.9118 0.2623 0.162 Uiso 0.648(6) 1 calc PR B 1
C506 C 0.2171(5) 1.0088(6) 0.2144(4) 0.111(8) Uani 0.648(6) 1 d PGDU B 1
H506 H 0.2065 0.9774 0.1831 0.133 Uiso 0.648(6) 1 calc PR B 1
Cl5 Cl 0.2644(6) 1.0415(11) 0.3454(5) 0.177(5) Uani 0.352(6) 1 d PDU B 2
Cl6 Cl 0.2447(7) 1.2206(12) 0.3113(8) 0.229(7) Uani 0.352(6) 1 d PDU B 2
C801 C 0.2325(9) 1.0073(11) 0.2212(8) 0.055(6) Uani 0.352(6) 1 d PDU B 2
H801 H 0.2387 0.9501 0.2187 0.066 Uiso 0.352(6) 1 calc PR B 2
C802 C 0.2421(15) 1.0600(11) 0.2692(8) 0.104(9) Uani 0.352(6) 1 d PDU B 2
C803 C 0.2415(11) 1.1445(9) 0.2681(8) 0.069(6) Uani 0.352(6) 1 d PDU B 2
C804 C 0.2296(7) 1.1868(11) 0.2191(8) 0.071(5) Uani 0.352(6) 1 d PDU B 2
H804 H 0.2391 1.2421 0.2137 0.085 Uiso 0.352(6) 1 calc PR B 2
C805 C 0.2055(9) 1.1462(12) 0.1831(9) 0.065(3) Uani 0.352(6) 1 d PDU B 2
H805 H 0.1824 1.1737 0.1586 0.078 Uiso 0.352(6) 1 calc PR B 2
C806 C 0.2115(10) 1.0607(13) 0.1780(10) 0.107(9) Uani 0.352(6) 1 d PDU B 2
H806 H 0.2012 1.0363 0.1440 0.128 Uiso 0.352(6) 1 calc PR B 2
N5 N 0.1772(3) 0.9007(6) 0.0574(2) 0.088(3) Uani 0.734(9) 1 d PDU C 1
C307 C 0.2087(3) 0.9271(5) 0.04020(18) 0.125(5) Uani 0.734(9) 1 d PDU C 1
C301 C 0.2604(4) 1.0476(3) 0.0201(3) 0.127(6) Uani 0.734(9) 1 d PGDU C 1
H301 H 0.2369 1.0816 0.0369 0.153 Uiso 0.734(9) 1 calc PR C 1
C302 C 0.3036(4) 1.0815(4) 0.0008(3) 0.105(6) Uani 0.734(9) 1 d PGDU C 1
H302 H 0.3096 1.1386 0.0044 0.126 Uiso 0.734(9) 1 calc PR C 1
C303 C 0.3380(3) 1.0318(5) -0.0238(4) 0.128(5) Uani 0.734(9) 1 d PGDU C 1
H303 H 0.3676 1.0550 -0.0370 0.153 Uiso 0.734(9) 1 calc PR C 1
C304 C 0.3292(3) 0.9482(4) -0.0291(4) 0.114(4) Uani 0.734(9) 1 d PGDU C 1
H304 H 0.3527 0.9142 -0.0460 0.136 Uiso 0.734(9) 1 calc PR C 1
C305 C 0.2860(3) 0.9143(3) -0.0099(3) 0.078(3) Uani 0.734(9) 1 d PGDU C 1
H305 H 0.2799 0.8572 -0.0135 0.094 Uiso 0.734(9) 1 calc PR C 1
C306 C 0.2515(3) 0.9640(3) 0.0148(3) 0.120(5) Uani 0.734(9) 1 d PGDU C 1
N6 N 0.1433(8) 1.0880(12) 0.0896(11) 0.098(5) Uiso 0.266(9) 1 d PD C 2
C607 C 0.1771(9) 1.0647(10) 0.0763(12) 0.098(5) Uiso 0.266(9) 1 d PD C 2
C601 C 0.2515(10) 1.0859(11) 0.0228(15) 0.098(5) Uiso 0.266(9) 1 d PD C 2
H601 H 0.2498 1.1430 0.0300 0.118 Uiso 0.266(9) 1 calc PR C 2
C602 C 0.2885(10) 1.0544(14) -0.0093(14) 0.098(5) Uiso 0.266(9) 1 d PD C 2
H602 H 0.3082 1.0899 -0.0301 0.118 Uiso 0.266(9) 1 calc PR C 2
C603 C 0.2959(9) 0.9700(15) -0.0103(13) 0.098(5) Uiso 0.266(9) 1 d PD C 2
H603 H 0.3272 0.9479 -0.0193 0.118 Uiso 0.266(9) 1 calc PR C 2
C604 C 0.2565(11) 0.9182(13) 0.0021(14) 0.098(5) Uiso 0.266(9) 1 d PD C 2
H604 H 0.2529 0.8652 -0.0137 0.118 Uiso 0.266(9) 1 calc PR C 2
C605 C 0.2229(12) 0.9480(9) 0.0389(15) 0.098(5) Uiso 0.266(9) 1 d PD C 2
H605 H 0.2042 0.9114 0.0601 0.118 Uiso 0.266(9) 1 calc PR C 2
C606 C 0.2172(10) 1.0324(9) 0.0440(14) 0.098(5) Uiso 0.266(9) 1 d PD C 2

loop_
_atom_site_aniso_label
_atom_site_aniso_U_11
_atom_site_aniso_U_22
_atom_site_aniso_U_33
_atom_site_aniso_U_23
_atom_site_aniso_U_13
_atom_site_aniso_U_12
C1B 0.073(7) 0.064(7) 0.076(7) 0.001(5) -0.019(6) 0.009(5)
C4B 0.097(9) 0.055(7) 0.058(6) -0.004(5) 0.007(6) -0.009(6)
C3B 0.064(6) 0.038(5) 0.050(6) -0.004(4) 0.006(5) -0.003(4)
C2B 0.049(5) 0.039(5) 0.035(4) 0.008(4) 0.002(4) 0.003(4)
C19B 0.057(6) 0.044(6) 0.037(5) 0.000(4) -0.006(4) -0.007(4)
C20B 0.047(6) 0.055(6) 0.059(6) -0.004(5) -0.015(5) -0.004(4)
C9B 0.040(5) 0.041(5) 0.041(5) -0.011(4) -0.014(4) 0.002(4)
C10B 0.041(5) 0.054(5) 0.057(6) -0.013(4) -0.018(4) 0.010(4)
C11B 0.088(8) 0.072(7) 0.040(5) -0.001(5) -0.005(5) 0.024(6)
C12B 0.060(6) 0.071(6) 0.047(6) -0.002(4) 0.016(4) 0.017(4)
C13B 0.057(6) 0.077(7) 0.051(6) -0.014(5) 0.008(4) 0.028(5)
C14B 0.045(5) 0.059(6) 0.031(5) -0.018(4) 0.001(4) 0.008(4)
Na1 0.041(2) 0.053(2) 0.0423(19) 0.0054(14) 0.0017(15) 0.0041(14)
O9 0.047(4) 0.037(3) 0.063(4) -0.001(3) -0.024(3) 0.012(3)
O11 0.039(3) 0.058(3) 0.046(3) -0.010(3) 0.001(3) 0.020(3)
O10 0.032(3) 0.050(4) 0.052(4) -0.003(3) -0.003(3) 0.016(2)
O8 0.044(4) 0.042(4) 0.045(3) -0.005(3) -0.001(3) 0.005(3)
O7 0.056(4) 0.040(3) 0.048(3) -0.006(3) 0.013(3) -0.002(3)
O12 0.031(3) 0.081(4) 0.042(3) -0.010(3) 0.005(3) -0.003(3)
C5B 0.040(5) 0.059(6) 0.047(5) -0.010(4) 0.004(4) 0.010(4)
C6B 0.063(6) 0.068(7) 0.078(7) -0.016(5) 0.043(5) 0.021(5)
C7B 0.042(5) 0.066(6) 0.074(7) -0.015(5) 0.012(5) 0.012(5)
C8B 0.023(4) 0.093(8) 0.060(6) -0.020(5) -0.011(4) 0.019(4)
C15B 0.042(5) 0.051(5) 0.055(6) -0.008(4) 0.004(4) 0.022(4)
C16B 0.027(4) 0.041(5) 0.067(6) -0.014(4) -0.006(4) 0.009(3)
C17B 0.061(6) 0.058(6) 0.050(6) 0.000(5) -0.013(5) 0.023(5)
C18B 0.057(6) 0.049(6) 0.066(6) 0.010(4) -0.024(5) 0.002(4)
C5S 0.040(5) 0.044(5) 0.084(7) 0.027(5) 0.017(5) 0.013(4)
C6S 0.062(7) 0.059(7) 0.111(9) 0.023(6) 0.021(6) 0.003(5)
C4S 0.056(6) 0.103(9) 0.146(11) 0.043(8) 0.044(6) 0.038(6)
C3S 0.085(8) 0.111(9) 0.148(11) 0.081(8) 0.049(7) 0.020(6)
C2S 0.094(9) 0.073(7) 0.107(9) 0.026(6) 0.027(7) 0.007(6)
C1S 0.117(9) 0.076(8) 0.095(8) 0.042(6) 0.073(7) 0.042(6)
N1 0.080(7) 0.100(7) 0.071(6) 0.032(5) 0.019(5) 0.008(5)
C7S 0.046(6) 0.052(6) 0.069(7) 0.011(5) 0.012(5) -0.003(4)
C15S 0.072(7) 0.073(7) 0.111(9) -0.003(6) 0.003(6) -0.002(5)
C14S 0.081(7) 0.072(7) 0.085(7) 0.006(5) 0.048(5) -0.028(5)
C16S 0.045(5) 0.071(7) 0.097(8) 0.049(6) 0.023(5) 0.023(5)
C11S 0.092(7) 0.116(9) 0.094(8) 0.068(7) 0.000(6) -0.027(6)
C12S 0.157(9) 0.126(8) 0.123(8) 0.051(7) 0.017(7) -0.056(7)
C13S 0.133(12) 0.116(11) 0.150(12) 0.081(9) 0.038(9) -0.032(9)
N2 0.104(8) 0.092(8) 0.079(7) -0.001(5) 0.039(5) -0.012(6)
C17A 0.079(7) 0.047(5) 0.070(6) 0.012(4) 0.025(5) -0.013(5)
C1D 0.113(10) 0.103(9) 0.035(6) 0.014(6) -0.007(6) -0.028(7)
C2D 0.130(11) 0.155(12) 0.044(6) 0.030(7) -0.004(6) -0.068(9)
C3D 0.057(6) 0.064(6) 0.051(6) 0.018(5) -0.009(5) -0.019(5)
C4D 0.035(5) 0.032(4) 0.050(5) 0.000(4) -0.014(4) -0.003(3)
C19D 0.041(5) 0.049(5) 0.037(5) 0.011(4) 0.003(4) -0.009(4)
C20D 0.075(7) 0.063(6) 0.042(5) 0.001(5) -0.005(5) -0.027(5)
C9D 0.053(5) 0.030(5) 0.041(5) 0.001(4) -0.003(4) -0.008(4)
C10D 0.066(7) 0.052(6) 0.061(6) 0.010(5) -0.015(5) -0.001(5)
C11D 0.081(7) 0.040(5) 0.046(5) 0.009(4) -0.013(5) 0.024(5)
C12D 0.069(6) 0.031(5) 0.044(5) 0.006(4) -0.006(4) 0.003(4)
C13D 0.051(6) 0.042(5) 0.041(5) -0.001(4) 0.009(4) -0.008(4)
C14D 0.046(5) 0.044(5) 0.031(4) 0.008(4) 0.003(4) 0.010(4)
O6 0.045(4) 0.034(3) 0.060(4) 0.004(3) -0.013(3) -0.002(2)
Na2 0.0371(19) 0.049(2) 0.051(2) -0.0032(14) 0.0022(15) -0.0008(14)
O4 0.039(3) 0.057(4) 0.033(3) 0.006(3) -0.005(2) -0.014(3)
O5 0.060(4) 0.038(3) 0.030(3) 0.003(2) -0.002(3) -0.009(3)
O3 0.027(3) 0.056(3) 0.045(3) 0.004(3) -0.004(2) -0.010(2)
O1 0.031(3) 0.045(3) 0.055(4) 0.007(3) 0.002(2) -0.002(2)
O2 0.031(3) 0.051(3) 0.063(4) 0.021(3) 0.012(3) -0.005(3)
C5D 0.031(4) 0.042(5) 0.069(6) 0.011(4) -0.014(4) -0.010(3)
C6D 0.061(6) 0.037(5) 0.055(5) -0.005(4) -0.015(4) -0.016(4)
C7D 0.057(6) 0.039(5) 0.055(6) -0.004(4) -0.017(4) -0.010(4)
C8D 0.051(6) 0.054(6) 0.057(6) 0.021(4) -0.014(4) -0.020(4)
C15D 0.039(5) 0.049(5) 0.083(7) 0.011(5) 0.027(5) -0.003(4)
C16D 0.023(4) 0.057(5) 0.056(5) 0.004(4) 0.004(3) 0.005(3)
C17D 0.011(4) 0.088(7) 0.072(6) 0.024(5) -0.007(4) 0.004(4)
C18D 0.047(6) 0.061(6) 0.059(6) 0.008(5) -0.009(5) -0.017(4)
C43S 0.037(5) 0.058(6) 0.144(10) -0.017(6) 0.018(5) -0.009(4)
C42S 0.057(6) 0.059(6) 0.060(6) -0.002(5) 0.016(5) 0.005(5)
C38S 0.057(6) 0.070(7) 0.070(6) -0.020(5) 0.026(5) -0.037(5)
C41S 0.108(9) 0.115(10) 0.081(7) -0.034(7) 0.056(6) -0.016(7)
C39S 0.108(8) 0.113(8) 0.114(8) -0.040(6) 0.047(6) -0.026(6)
C40S 0.088(9) 0.101(9) 0.175(13) -0.089(9) 0.060(8) -0.046(7)
N3 0.065(6) 0.054(5) 0.082(6) -0.009(4) 0.015(4) 0.012(4)
C44S 0.054(6) 0.056(6) 0.063(6) -0.012(5) 0.011(5) -0.003(5)
C32S 0.112(9) 0.057(6) 0.091(8) -0.027(5) 0.023(6) -0.010(6)
C31S 0.122(9) 0.081(7) 0.051(6) -0.018(5) 0.008(5) -0.027(6)
C36S 0.079(7) 0.053(6) 0.075(7) -0.030(5) 0.020(5) 0.014(5)
C35S 0.207(15) 0.110(9) 0.056(6) -0.013(6) 0.031(7) 0.050(10)
C34S 0.180(9) 0.116(7) 0.099(7) -0.050(6) 0.033(6) 0.057(7)
C33S 0.063(6) 0.073(6) 0.112(8) -0.012(6) -0.009(5) 0.012(5)
C37S 0.083(9) 0.139(12) 0.093(9) -0.060(8) 0.017(7) -0.026(8)
N4 0.079(6) 0.064(6) 0.097(7) -0.036(5) 0.007(5) 0.023(5)
C401 0.035(2) 0.045(2) 0.083(3) -0.009(2) -0.0151(19) -0.0204(17)
C402 0.0226(19) 0.069(3) 0.103(3) 0.005(3) -0.0004(19) -0.0155(19)
C403 0.0215(19) 0.051(2) 0.110(3) 0.012(2) -0.032(2) -0.0015(16)
C404 0.054(2) 0.075(3) 0.073(3) 0.000(2) -0.043(2) -0.004(2)
C405 0.055(2) 0.038(2) 0.062(3) -0.0054(17) -0.0338(19) -0.0118(16)
C406 0.058(3) 0.036(2) 0.099(3) 0.004(2) -0.016(2) -0.023(2)
C407 0.081(3) 0.0319(19) 0.076(3) -0.018(2) -0.011(2) -0.0040(19)
C408 0.090(3) 0.0228(18) 0.105(4) 0.009(2) -0.005(3) 0.009(2)
C409 0.104(3) 0.030(2) 0.072(3) 0.0204(19) -0.011(3) -0.016(2)
C410 0.090(3) 0.049(2) 0.066(3) 0.029(2) -0.014(2) -0.049(2)
C411 0.034(2) 0.100(3) 0.087(3) 0.004(3) 0.026(2) -0.023(2)
C412 0.061(3) 0.091(3) 0.093(4) 0.040(3) 0.013(3) -0.035(3)
C413 0.061(3) 0.118(4) 0.049(3) 0.028(2) 0.021(2) -0.032(3)
C414 0.084(3) 0.111(4) 0.066(3) -0.001(3) 0.047(3) -0.005(3)
C415 0.036(3) 0.112(4) 0.068(3) -0.007(3) 0.033(2) 0.002(2)
C416 0.027(2) 0.071(3) 0.111(4) 0.008(3) -0.001(2) 0.0200(18)
C417 0.032(2) 0.062(3) 0.127(4) -0.028(3) 0.031(2) 0.009(2)
C418 0.073(3) 0.077(3) 0.114(4) -0.029(3) 0.025(3) 0.030(3)
C419 0.063(3) 0.041(2) 0.115(4) -0.013(2) -0.020(3) 0.0278(19)
C420 0.040(2) 0.038(2) 0.120(4) 0.014(2) -0.025(2) 0.0138(17)
C421 0.079(3) 0.052(2) 0.059(3) 0.019(2) -0.041(2) -0.012(2)
C422 0.073(3) 0.050(2) 0.066(3) 0.014(2) -0.031(2) 0.020(2)
C423 0.084(3) 0.044(2) 0.064(3) 0.0378(19) -0.032(2) -0.020(2)
C424 0.083(3) 0.071(3) 0.038(2) 0.024(2) 0.008(2) -0.014(2)
C425 0.099(3) 0.065(3) 0.0309(19) 0.0085(18) -0.005(2) 0.002(2)
C426 0.087(3) 0.074(3) 0.040(2) -0.024(2) -0.002(2) -0.036(2)
C427 0.098(4) 0.104(4) 0.033(2) -0.019(2) 0.003(2) -0.010(3)
C428 0.064(3) 0.118(4) 0.047(3) -0.031(3) 0.018(2) 0.010(3)
C429 0.077(3) 0.076(3) 0.091(4) -0.051(3) 0.029(3) 0.012(2)
C430 0.059(2) 0.056(3) 0.074(3) -0.045(2) -0.004(2) -0.0005(19)
C431 0.035(2) 0.045(2) 0.083(3) -0.009(2) -0.0151(19) -0.0204(17)
C432 0.0226(19) 0.069(3) 0.103(3) 0.005(3) -0.0004(19) -0.0155(19)
C433 0.0215(19) 0.051(2) 0.110(3) 0.012(2) -0.032(2) -0.0015(16)
C434 0.054(2) 0.075(3) 0.073(3) 0.000(2) -0.043(2) -0.004(2)
C435 0.055(2) 0.038(2) 0.062(3) -0.0054(17) -0.0338(19) -0.0118(16)
C436 0.058(3) 0.036(2) 0.099(3) 0.004(2) -0.016(2) -0.023(2)
C437 0.081(3) 0.0319(19) 0.076(3) -0.018(2) -0.011(2) -0.0040(19)
C438 0.090(3) 0.0228(18) 0.105(4) 0.009(2) -0.005(3) 0.009(2)
C439 0.104(3) 0.030(2) 0.072(3) 0.0204(19) -0.011(3) -0.016(2)
C440 0.090(3) 0.049(2) 0.066(3) 0.029(2) -0.014(2) -0.049(2)
C441 0.034(2) 0.100(3) 0.087(3) 0.004(3) 0.026(2) -0.023(2)
C442 0.061(3) 0.091(3) 0.093(4) 0.040(3) 0.013(3) -0.035(3)
C443 0.061(3) 0.118(4) 0.049(3) 0.028(2) 0.021(2) -0.032(3)
C444 0.084(3) 0.111(4) 0.066(3) -0.001(3) 0.047(3) -0.005(3)
C445 0.036(3) 0.112(4) 0.068(3) -0.007(3) 0.033(2) 0.002(2)
C446 0.027(2) 0.071(3) 0.111(4) 0.008(3) -0.001(2) 0.0200(18)
C447 0.032(2) 0.062(3) 0.127(4) -0.028(3) 0.031(2) 0.009(2)
C448 0.073(3) 0.077(3) 0.114(4) -0.029(3) 0.025(3) 0.030(3)
C449 0.063(3) 0.041(2) 0.115(4) -0.013(2) -0.020(3) 0.0278(19)
C450 0.040(2) 0.038(2) 0.120(4) 0.014(2) -0.025(2) 0.0138(17)
C451 0.079(3) 0.052(2) 0.059(3) 0.019(2) -0.041(2) -0.012(2)
C452 0.073(3) 0.050(2) 0.066(3) 0.014(2) -0.031(2) 0.020(2)
C453 0.084(3) 0.044(2) 0.064(3) 0.0378(19) -0.032(2) -0.020(2)
C454 0.083(3) 0.071(3) 0.038(2) 0.024(2) 0.008(2) -0.014(2)
C455 0.099(3) 0.065(3) 0.0309(19) 0.0085(18) -0.005(2) 0.002(2)
C456 0.087(3) 0.074(3) 0.040(2) -0.024(2) -0.002(2) -0.036(2)
C457 0.098(4) 0.104(4) 0.033(2) -0.019(2) 0.003(2) -0.010(3)
C458 0.064(3) 0.118(4) 0.047(3) -0.031(3) 0.018(2) 0.010(3)
C459 0.077(3) 0.076(3) 0.091(4) -0.051(3) 0.029(3) 0.012(2)
C460 0.059(2) 0.056(3) 0.074(3) -0.045(2) -0.004(2) -0.0005(19)
Cl3 0.0523(14) 0.0895(18) 0.149(3) 0.022(4) 0.0177(16) 0.002(3)
Cl4 0.119(4) 0.221(6) 0.184(5) -0.001(5) 0.021(4) -0.037(4)
C501 0.063(5) 0.071(5) 0.061(5) 0.009(4) 0.018(4) 0.013(4)
C502 0.080(11) 0.140(12) 0.157(13) 0.022(9) 0.019(8) 0.031(8)
C503 0.055(6) 0.101(8) 0.100(8) 0.044(7) 0.029(6) 0.011(6)
C504 0.075(7) 0.096(8) 0.115(9) -0.018(7) 0.020(7) 0.027(6)
C505 0.105(9) 0.142(9) 0.158(12) 0.011(8) 0.009(9) 0.004(9)
C506 0.084(11) 0.137(11) 0.112(10) 0.014(8) 0.005(8) -0.047(8)
Cl5 0.141(8) 0.238(10) 0.151(8) -0.019(7) 0.002(6) 0.107(7)
Cl6 0.188(10) 0.269(11) 0.232(11) -0.031(9) 0.037(9) 0.003(9)
C801 0.022(7) 0.061(9) 0.085(11) -0.003(8) 0.028(7) -0.002(6)
C802 0.087(11) 0.125(12) 0.099(13) 0.001(10) -0.006(10) -0.012(10)
C803 0.025(7) 0.068(10) 0.119(12) 0.013(9) 0.036(8) 0.006(8)
C804 0.040(8) 0.081(9) 0.094(10) 0.026(8) 0.037(7) 0.032(7)
C805 0.063(5) 0.071(5) 0.061(5) 0.009(4) 0.018(4) 0.013(4)
C806 0.092(12) 0.112(12) 0.119(13) -0.004(10) 0.015(9) -0.008(9)
N5 0.116(6) 0.078(5) 0.069(5) 0.020(4) -0.008(5) -0.021(5)
C307 0.144(10) 0.124(9) 0.100(8) 0.015(7) -0.058(7) -0.043(8)
C301 0.137(10) 0.157(10) 0.080(7) 0.011(7) -0.067(7) 0.003(8)
C302 0.118(9) 0.121(9) 0.074(8) 0.006(7) -0.021(7) -0.038(7)
C303 0.151(9) 0.118(8) 0.110(8) 0.002(7) -0.032(7) 0.007(7)
C304 0.146(8) 0.102(7) 0.092(7) -0.006(6) -0.013(6) 0.079(7)
C305 0.138(8) 0.021(4) 0.073(6) 0.020(4) -0.028(6) 0.000(5)
C306 0.117(9) 0.153(9) 0.083(7) 0.040(7) -0.050(6) -0.008(8)

loop_
_atom_type_symbol
_atom_type_description
_atom_type_scat_dispersion_real
_atom_type_scat_dispersion_imag
_atom_type_scat_source
C C 0.0033 0.0016 'International Tables Vol C Tables 4.2.6.8 and 6.1.1.4'
H H 0.0000 0.0000 'International Tables Vol C Tables 4.2.6.8 and 6.1.1.4'
O O 0.0106 0.0060 'International Tables Vol C Tables 4.2.6.8 and 6.1.1.4'
Na Na 0.0362 0.0249 'International Tables Vol C Tables 4.2.6.8 and 6.1.1.4'
N N 0.0061 0.0033 'International Tables Vol C Tables 4.2.6.8 and 6.1.1.4'
Cl Cl 0.1484 0.1585 'International Tables Vol C Tables 4.2.6.8 and 6.1.1.4'

loop_
_geom_angle_atom_site_label_1
_geom_angle_atom_site_label_2
_geom_angle_atom_site_label_3
_geom_angle
C4B C1B C20B 120.0
C4B C1B H1B 120.0
C20B C1B H1B 120.0
C3B C4B C1B 120.0
C3B C4B H4B 120.0
C1B C4B H4B 120.0
C4B C3B C2B 120.0
C4B C3B H3B 120.0
C2B C3B H3B 120.0
O7 C2B C3B 125.7(4)
O7 C2B C19B 114.2(4)
C3B C2B C19B 120.0
O8 C19B C20B 124.6(4)
O8 C19B C2B 115.3(4)
C20B C19B C2B 120.0
C19B C20B C1B 120.0
C19B C20B H20B 120.0
C1B C20B H20B 120.0
O11 C9B C10B 127.4(4)
O11 C9B C14B 112.5(4)
C10B C9B C14B 120.0
C9B C10B C11B 120.0
C9B C10B H10B 120.0
C11B C10B H10B 120.0
C12B C11B C10B 120.0
C12B C11B H11B 120.0
C10B C11B H11B 120.0
C13B C12B C11B 120.0
C13B C12B H12B 120.0
C11B C12B H12B 120.0
C12B C13B C14B 120.0
C12B C13B H13B 120.0
C14B C13B H13B 120.0
O10 C14B C13B 123.4(4)
O10 C14B C9B 116.6(4)
C13B C14B C9B 120.0
N2 Na1 N1 172.1(4)
N2 Na1 O9 97.3(3)
N1 Na1 O9 84.1(3)
N2 Na1 O11 90.4(3)
N1 Na1 O11 95.7(3)
O9 Na1 O11 119.1(2)
N2 Na1 O12 90.0(3)
N1 Na1 O12 88.1(3)
O9 Na1 O12 171.8(2)
O11 Na1 O12 64.43(18)
N2 Na1 O10 94.9(3)
N1 Na1 O10 92.7(3)
O9 Na1 O10 62.54(18)
O11 Na1 O10 56.62(17)
O12 Na1 O10 120.83(19)
N2 Na1 O8 84.5(3)
N1 Na1 O8 89.3(3)
O9 Na1 O8 62.70(17)
O11 Na1 O8 174.8(2)
O12 Na1 O8 114.5(2)
O10 Na1 O8 124.67(19)
N2 Na1 O7 84.0(3)
N1 Na1 O7 88.4(3)
O9 Na1 O7 115.7(2)
O11 Na1 O7 125.2(2)
O12 Na1 O7 61.08(18)
O10 Na1 O7 177.8(2)
O8 Na1 O7 53.42(18)
C16B O9 C17B 116.0(6)
C16B O9 Na1 111.5(4)
C17B O9 Na1 112.7(5)
C9B O11 C8B 114.7(6)
C9B O11 Na1 117.2(4)
C8B O11 Na1 115.8(5)
C14B O10 C15B 118.5(5)
C14B O10 Na1 113.3(4)
C15B O10 Na1 115.1(4)
C19B O8 C18B 118.8(6)
C19B O8 Na1 119.1(4)
C18B O8 Na1 112.2(5)
C2B O7 C5B 117.7(6)
C2B O7 Na1 117.6(4)
C5B O7 Na1 112.4(5)
C7B O12 C6B 112.3(7)
C7B O12 Na1 109.2(5)
C6B O12 Na1 112.8(5)
O7 C5B C6B 108.3(7)
O7 C5B H5B1 110.0
C6B C5B H5B1 110.0
O7 C5B H5B2 110.0
C6B C5B H5B2 110.0
H5B1 C5B H5B2 108.4
O12 C6B C5B 109.0(8)
O12 C6B H6B1 109.9
C5B C6B H6B1 109.9
O12 C6B H6B2 109.9
C5B C6B H6B2 109.9
H6B1 C6B H6B2 108.3
O12 C7B C8B 106.6(7)
O12 C7B H7B1 110.4
C8B C7B H7B1 110.4
O12 C7B H7B2 110.4
C8B C7B H7B2 110.4
H7B1 C7B H7B2 108.6
O11 C8B C7B 106.8(7)
O11 C8B H8B1 110.4
C7B C8B H8B1 110.4
O11 C8B H8B2 110.4
C7B C8B H8B2 110.4
H8B1 C8B H8B2 108.6
C16B C15B O10 106.1(6)
C16B C15B H15A 110.5
O10 C15B H15A 110.5
C16B C15B H15B 110.5
O10 C15B H15B 110.5
H15A C15B H15B 108.7
O9 C16B C15B 109.2(7)
O9 C16B H16A 109.8
C15B C16B H16A 109.8
O9 C16B H16B 109.8
C15B C16B H16B 109.8
H16A C16B H16B 108.3
O9 C17B C18B 109.6(7)
O9 C17B H17A 109.8
C18B C17B H17A 109.8
O9 C17B H17B 109.7
C18B C17B H17B 109.7
H17A C17B H17B 108.2
O8 C18B C17B 109.0(7)
O8 C18B H18A 109.9
C17B C18B H18A 109.9
O8 C18B H18B 109.9
C17B C18B H18B 109.9
H18A C18B H18B 108.3
C6S C5S C1S 120.0
C6S C5S C7S 121.0(6)
C1S C5S C7S 118.6(6)
C4S C6S C5S 120.0
C4S C6S H6S 120.0
C5S C6S H6S 120.0
C6S C4S C3S 120.0
C6S C4S H4S 120.0
C3S C4S H4S 120.0
C2S C3S C4S 120.0
C2S C3S H3S 120.0
C4S C3S H3S 120.0
C1S C2S C3S 120.0
C1S C2S H2S 120.0
C3S C2S H2S 120.0
C2S C1S C5S 120.0
C2S C1S H1S 120.0
C5S C1S H1S 120.0
C7S N1 Na1 163.1(10)
N1 C7S C5S 178.0(10)
C14S C15S C13S 120.0
C14S C15S H15S 120.0
C13S C15S H15S 120.0
C16S C14S C15S 120.0
C16S C14S H14S 120.0
C15S C14S H14S 120.0
C17A C16S C11S 120.8(6)
C17A C16S C14S 119.2(6)
C11S C16S C14S 120.0
C12S C11S C16S 120.0
C12S C11S H11S 120.0
C16S C11S H11S 120.0
C11S C12S C13S 120.0
C11S C12S H12S 120.0
C13S C12S H12S 120.0
C12S C13S C15S 120.0
C12S C13S H13S 120.0
C15S C13S H13S 120.0
C17A N2 Na1 152.4(9)
N2 C17A C16S 177.2(10)
C2D C1D C20D 120.0
C2D C1D H1D 120.0
C20D C1D H1D 120.0
C1D C2D C3D 120.0
C1D C2D H2D 120.0
C3D C2D H2D 120.0
C4D C3D C2D 120.0
C4D C3D H3D 120.0
C2D C3D H3D 120.0
O4 C4D C3D 125.5(4)
O4 C4D C19D 114.5(4)
C3D C4D C19D 120.0
O3 C19D C4D 116.7(4)
O3 C19D C20D 123.3(4)
C4D C19D C20D 120.0
C19D C20D C1D 120.0
C19D C20D H20D 120.0
C1D C20D H20D 120.0
O6 C9D C10D 125.2(4)
O6 C9D C14D 114.8(4)
C10D C9D C14D 120.0
C11D C10D C9D 120.0
C11D C10D H10D 120.0
C9D C10D H10D 120.0
C10D C11D C12D 120.0
C10D C11D H11D 120.0
C12D C11D H11D 120.0
C13D C12D C11D 120.0
C13D C12D H12D 120.0
C11D C12D H12D 120.0
C12D C13D C14D 120.0
C12D C13D H13D 120.0
C14D C13D H13D 120.0
O1 C14D C13D 125.1(4)
O1 C14D C9D 114.9(4)
C13D C14D C9D 120.0
C9D O6 C8D 115.1(5)
C9D O6 Na2 120.6(4)
C8D O6 Na2 116.2(4)
N4 Na2 N3 170.8(3)
N4 Na2 O3 88.6(3)
N3 Na2 O3 97.9(3)
N4 Na2 O5 96.8(3)
N3 Na2 O5 85.4(2)
O3 Na2 O5 121.0(2)
N4 Na2 O2 90.3(3)
N3 Na2 O2 86.8(3)
O3 Na2 O2 63.98(18)
O5 Na2 O2 171.3(2)
N4 Na2 O4 95.1(3)
N3 Na2 O4 93.8(3)
O3 Na2 O4 58.91(17)
O5 Na2 O4 62.11(17)
O2 Na2 O4 122.39(19)
N4 Na2 O6 84.5(3)
N3 Na2 O6 88.9(3)
O3 Na2 O6 172.9(2)
O5 Na2 O6 61.39(17)
O2 Na2 O6 114.6(2)
O4 Na2 O6 122.99(19)
N4 Na2 O1 83.6(3)
N3 Na2 O1 87.4(3)
O3 Na2 O1 123.5(2)
O5 Na2 O1 115.48(19)
O2 Na2 O1 60.21(17)
O4 Na2 O1 177.2(2)
O6 Na2 O1 54.43(16)
C4D O4 C5D 117.8(6)
C4D O4 Na2 113.2(4)
C5D O4 Na2 117.0(4)
C7D O5 C6D 110.3(5)
C7D O5 Na2 115.3(5)
C6D O5 Na2 111.6(4)
C19D O3 C18D 118.9(6)
C19D O3 Na2 116.1(4)
C18D O3 Na2 117.8(5)
C14D O1 C15D 116.3(5)
C14D O1 Na2 118.1(4)
C15D O1 Na2 116.1(5)
C16D O2 C17D 112.9(6)
C16D O2 Na2 114.7(4)
C17D O2 Na2 106.2(5)
O4 C5D C6D 107.7(7)
O4 C5D H5D1 110.2
C6D C5D H5D1 110.2
O4 C5D H5D2 110.2
C6D C5D H5D2 110.2
H5D1 C5D H5D2 108.5
O5 C6D C5D 106.5(6)
O5 C6D H6D1 110.4
C5D C6D H6D1 110.4
O5 C6D H6D2 110.4
C5D C6D H6D2 110.4
H6D1 C6D H6D2 108.6
O5 C7D C8D 107.4(6)
O5 C7D H7D1 110.2
C8D C7D H7D1 110.2
O5 C7D H7D2 110.2
C8D C7D H7D2 110.2
H7D1 C7D H7D2 108.5
O6 C8D C7D 106.6(7)
O6 C8D H8D1 110.4
C7D C8D H8D1 110.4
O6 C8D H8D2 110.4
C7D C8D H8D2 110.4
H8D1 C8D H8D2 108.6
O1 C15D C16D 105.5(7)
O1 C15D H15C 110.6
C16D C15D H15C 110.6
O1 C15D H15D 110.6
C16D C15D H15D 110.6
H15C C15D H15D 108.8
O2 C16D C15D 108.0(6)
O2 C16D H16C 110.1
C15D C16D H16C 110.1
O2 C16D H16D 110.1
C15D C16D H16D 110.1
H16C C16D H16D 108.4
O2 C17D C18D 107.8(7)
O2 C17D H17C 110.1
C18D C17D H17C 110.1
O2 C17D H17D 110.1
C18D C17D H17D 110.1
H17C C17D H17D 108.5
O3 C18D C17D 106.9(7)
O3 C18D H18C 110.3
C17D C18D H18C 110.3
O3 C18D H18D 110.3
C17D C18D H18D 110.3
H18C C18D H18D 108.6
C42S C43S C40S 120.0
C42S C43S H43S 120.0
C40S C43S H43S 120.0
C38S C42S C43S 120.0
C38S C42S C44S 117.5(6)
C43S C42S C44S 122.5(6)
C42S C38S C41S 120.0
C42S C38S H38S 120.0
C41S C38S H38S 120.0
C38S C41S C39S 120.0
C38S C41S H41S 120.0
C39S C41S H41S 120.0
C40S C39S C41S 120.0
C40S C39S H39S 120.0
C41S C39S H39S 120.0
C39S C40S C43S 120.0
C39S C40S H40S 120.0
C43S C40S H40S 120.0
C44S N3 Na2 165.7(8)
N3 C44S C42S 176.4(11)
C31S C32S C33S 120.0
C31S C32S H32S 120.0
C33S C32S H32S 120.0
C32S C31S C36S 120.0
C32S C31S H31S 120.0
C36S C31S H31S 120.0
C31S C36S C35S 120.0
C31S C36S C37S 122.4(7)
C35S C36S C37S 117.6(7)
C34S C35S C36S 120.0
C34S C35S H35S 120.0
C36S C35S H35S 120.0
C35S C34S C33S 120.0
C35S C34S H34S 120.0
C33S C34S H34S 120.0
C34S C33S C32S 120.0
C34S C33S H33S 120.0
C32S C33S H33S 120.0
N4 C37S C36S 169.4(12)
C37S N4 Na2 159.9(10)
C406 C401 C405 120.07(12)
C406 C401 C402 119.98(13)
C405 C401 C402 106.7(6)
C411 C402 C403 119.90(12)
C411 C402 C401 119.87(12)
C403 C402 C401 110.0(6)
C416 C403 C404 119.93(13)
C416 C403 C402 119.96(13)
C404 C403 C402 105.8(6)
C421 C404 C403 119.95(12)
C421 C404 C405 119.99(12)
C403 C404 C405 109.5(6)
C426 C405 C401 119.92(12)
C426 C405 C404 120.01(12)
C401 C405 C404 107.9(6)
C401 C406 C407 120.01(13)
C401 C406 C410 120.11(13)
C407 C406 C410 106.4(6)
C430 C407 C406 119.94(12)
C430 C407 C408 120.09(12)
C406 C407 C408 109.3(6)
C449 C408 C409 119.94(12)
C449 C408 C407 119.86(13)
C409 C408 C407 107.5(6)
C453 C409 C408 120.05(12)
C453 C409 C410 119.98(12)
C408 C409 C410 107.4(6)
C412 C410 C406 119.92(12)
C412 C410 C409 120.01(12)
C406 C410 C409 109.4(6)
C402 C411 C415 120.06(12)
C402 C411 C412 120.08(12)
C415 C411 C412 108.3(6)
C410 C412 C413 119.98(13)
C410 C412 C411 119.96(13)
C413 C412 C411 107.3(6)
C454 C413 C412 119.99(12)
C454 C413 C414 119.97(12)
C412 C413 C414 108.7(6)
C458 C414 C413 120.04(13)
C458 C414 C415 120.10(13)
C413 C414 C415 107.6(6)
C417 C415 C411 120.02(12)
C417 C415 C414 119.96(12)
C411 C415 C414 108.0(6)
C403 C416 C417 119.98(12)
C403 C416 C420 120.06(12)
C417 C416 C420 109.4(6)
C415 C417 C416 119.95(13)
C415 C417 C418 119.93(13)
C416 C417 C418 105.6(6)
C459 C418 C417 119.98(12)
C459 C418 C419 120.08(12)
C417 C418 C419 110.5(6)
C438 C419 C418 119.96(13)
C438 C419 C420 119.98(13)
C418 C419 C420 106.2(6)
C422 C420 C416 119.95(12)
C422 C420 C419 120.12(12)
C416 C420 C419 108.2(6)
C404 C421 C422 120.04(12)
C404 C421 C425 120.02(12)
C422 C421 C425 108.3(6)
C420 C422 C421 120.00(12)
C420 C422 C423 119.82(12)
C421 C422 C423 107.7(6)
C439 C423 C424 119.93(12)
C439 C423 C422 119.99(12)
C424 C423 C422 108.1(6)
C443 C424 C423 120.01(12)
C443 C424 C425 119.93(12)
C423 C424 C425 108.2(6)
C427 C425 C424 119.93(13)
C427 C425 C421 119.96(13)
C424 C425 C421 107.7(6)
C405 C426 C430 119.93(12)
C405 C426 C427 119.99(13)
C430 C426 C427 107.7(6)
C425 C427 C428 120.03(12)
C425 C427 C426 119.97(12)
C428 C427 C426 110.2(6)
C444 C428 C427 119.82(13)
C444 C428 C429 119.82(13)
C427 C428 C429 104.8(6)
C448 C429 C428 119.91(12)
C448 C429 C430 119.81(12)
C428 C429 C430 110.9(6)
C407 C430 C426 120.09(13)
C407 C430 C429 119.97(13)
C426 C430 C429 106.4(6)
C436 C431 C435 119.78(18)
C436 C431 C432 120.01(12)
C435 C431 C432 109.2(6)
C441 C432 C433 119.83(12)
C441 C432 C431 119.92(12)
C433 C432 C431 107.2(6)
C446 C433 C432 120.02(12)
C446 C433 C434 119.97(12)
C432 C433 C434 108.2(6)
C451 C434 C433 119.95(12)
C451 C434 C435 120.03(12)
C433 C434 C435 108.7(6)
C456 C435 C431 120.19(19)
C456 C435 C434 119.97(13)
C431 C435 C434 106.8(6)
C431 C436 C437 120.04(13)
C431 C436 C440 120.00(12)
C437 C436 C440 108.3(6)
C460 C437 C436 120.22(16)
C460 C437 C438 120.10(13)
C436 C437 C438 106.3(6)
C419 C438 C439 119.87(12)
C419 C438 C437 119.82(12)
C439 C438 C437 110.5(6)
C423 C439 C438 120.11(13)
C423 C439 C440 119.99(13)
C438 C439 C440 105.5(6)
C442 C440 C439 119.96(12)
C442 C440 C436 120.00(12)
C439 C440 C436 109.3(6)
C432 C441 C445 120.09(12)
C432 C441 C442 120.02(12)
C445 C441 C442 108.7(6)
C440 C442 C443 120.00(12)
C440 C442 C441 120.01(12)
C443 C442 C441 108.8(7)
C424 C443 C442 120.01(13)
C424 C443 C444 120.05(13)
C442 C443 C444 105.9(7)
C428 C444 C443 119.97(12)
C428 C444 C445 120.00(12)
C443 C444 C445 110.6(6)
C447 C445 C441 120.02(13)
C447 C445 C444 119.93(13)
C441 C445 C444 106.0(6)
C433 C446 C447 120.01(13)
C433 C446 C450 120.14(13)
C447 C446 C450 105.6(6)
C445 C447 C446 119.82(12)
C445 C447 C448 119.93(12)
C446 C447 C448 111.3(6)
C429 C448 C447 119.98(13)
C429 C448 C449 120.12(13)
C447 C448 C449 105.3(7)
C408 C449 C448 119.98(12)
C408 C449 C450 120.05(12)
C448 C449 C450 109.1(6)
C452 C450 C446 119.88(12)
C452 C450 C449 120.07(12)
C446 C450 C449 108.7(6)
C434 C451 C452 120.03(12)
C434 C451 C455 120.03(13)
C452 C451 C455 106.8(6)
C450 C452 C451 119.98(12)
C450 C452 C453 119.82(12)
C451 C452 C453 108.1(6)
C409 C453 C454 119.94(12)
C409 C453 C452 120.05(12)
C454 C453 C452 109.0(6)
C413 C454 C453 120.05(13)
C413 C454 C455 120.01(13)
C453 C454 C455 106.5(6)
C457 C455 C454 119.93(12)
C457 C455 C451 119.92(12)
C454 C455 C451 109.6(6)
C435 C456 C460 119.65(18)
C435 C456 C457 120.01(12)
C460 C456 C457 109.4(7)
C455 C457 C458 119.89(13)
C455 C457 C456 119.94(13)
C458 C457 C456 105.2(7)
C414 C458 C457 119.95(12)
C414 C458 C459 119.79(12)
C457 C458 C459 111.0(6)
C418 C459 C458 119.98(13)
C418 C459 C460 119.86(13)
C458 C459 C460 105.7(7)
C437 C460 C456 120.08(13)
C437 C460 C459 119.98(12)
C456 C460 C459 108.6(7)
C706 C701 C702 121.4(18)
C706 C701 C705 121.8(19)
C702 C701 C705 104.2(16)
C711 C702 C703 118.0(18)
C711 C702 C701 114.2(18)
C703 C702 C701 113.3(16)
C716 C703 C702 123.4(18)
C716 C703 C704 121.6(18)
C702 C703 C704 103.3(15)
C721 C704 C705 121.8(19)
C721 C704 C703 111.8(17)
C705 C704 C703 111.1(16)
C726 C705 C704 127.9(19)
C726 C705 C701 115.8(18)
C704 C705 C701 107.9(16)
C710 C706 C701 122(2)
C710 C706 C707 105.9(16)
C701 C706 C707 119(2)
C730 C707 C708 123(2)
C730 C707 C706 115(2)
C708 C707 C706 109.2(17)
C749 C708 C707 118.0(19)
C749 C708 C709 126(2)
C707 C708 C709 106.6(16)
C753 C709 C710 126(2)
C753 C709 C708 115(2)
C710 C709 C708 105.9(16)
C706 C710 C709 112.2(17)
C706 C710 C712 117.1(18)
C709 C710 C712 117.8(17)
C702 C711 C712 126.1(19)
C702 C711 C715 118.3(18)
C712 C711 C715 106.4(16)
C713 C712 C711 109.7(17)
C713 C712 C710 114.4(17)
C711 C712 C710 118.6(18)
C754 C713 C714 116.4(17)
C754 C713 C712 129.6(18)
C714 C713 C712 109.9(15)
C713 C714 C758 114.7(19)
C713 C714 C715 104.4(16)
C758 C714 C715 119.7(19)
C717 C715 C711 122.9(18)
C717 C715 C714 121.0(18)
C711 C715 C714 107.8(15)
C717 C716 C703 117.6(18)
C717 C716 C720 111.6(16)
C703 C716 C720 122.4(19)
C715 C717 C716 119(2)
C715 C717 C718 120(2)
C716 C717 C718 104.1(16)
C759 C718 C719 120.3(18)
C759 C718 C717 118(2)
C719 C718 C717 112.0(16)
C738 C719 C718 130(2)
C738 C719 C720 116(2)
C718 C719 C720 104.6(15)
C722 C720 C716 117.7(19)
C722 C720 C719 118(2)
C716 C720 C719 107.4(16)
C704 C721 C722 128.4(19)
C704 C721 C725 109.7(17)
C722 C721 C725 110.9(16)
C720 C722 C723 127(2)
C720 C722 C721 117.9(18)
C723 C722 C721 103.8(16)
C739 C723 C724 128.6(18)
C739 C723 C722 113.9(17)
C724 C723 C722 111.8(16)
C743 C724 C723 118.6(19)
C743 C724 C725 118.1(19)
C723 C724 C725 109.0(17)
C727 C725 C724 117.6(18)
C727 C725 C721 129.6(19)
C724 C725 C721 103.8(15)
C705 C726 C730 122(2)
C705 C726 C727 114(2)
C730 C726 C727 103.5(17)
C725 C727 C728 122.5(17)
C725 C727 C726 115.6(17)
C728 C727 C726 117.2(16)
C744 C728 C727 116(2)
C744 C728 C729 119(2)
C727 C728 C729 98.6(16)
C748 C729 C728 117(2)
C748 C729 C730 120(2)
C728 C729 C730 112.4(16)
C707 C730 C726 125(2)
C707 C730 C729 116.4(19)
C726 C730 C729 107.0(16)
C732 C731 C736 120.0(18)
C732 C731 C735 106.1(16)
C736 C731 C735 118.2(17)
C741 C732 C731 123.9(18)
C741 C732 C733 123.3(18)
C731 C732 C733 108.7(15)
C746 C733 C734 120.0(19)
C746 C733 C732 118.0(19)
C734 C733 C732 108.5(17)
C751 C734 C733 119.0(18)
C751 C734 C735 120.9(19)
C733 C734 C735 108.8(16)
C756 C735 C734 117.6(19)
C756 C735 C731 125(2)
C734 C735 C731 107.4(15)
C740 C736 C737 121.2(18)
C740 C736 C731 112.3(16)
C737 C736 C731 114.8(17)
C760 C737 C738 127(2)
C760 C737 C736 124(2)
C738 C737 C736 97.6(15)
C719 C738 C737 111.0(19)
C719 C738 C739 124(2)
C737 C738 C739 110.2(16)
C723 C739 C740 106.5(19)
C723 C739 C738 119(2)
C740 C739 C738 111.0(18)
C742 C740 C739 128(2)
C742 C740 C736 125.7(19)
C739 C740 C736 98.3(15)
C732 C741 C745 112.4(19)
C732 C741 C742 117(2)
C745 C741 C742 111.8(17)
C740 C742 C743 121.4(19)
C740 C742 C741 120.1(18)
C743 C742 C741 109.9(16)
C724 C743 C742 116.2(19)
C724 C743 C744 124(2)
C742 C743 C744 102.3(17)
C728 C744 C743 118.8(17)
C728 C744 C745 118.3(18)
C743 C744 C745 117.2(16)
C747 C745 C741 130.2(19)
C747 C745 C744 124.6(19)
C741 C745 C744 98.2(15)
C733 C746 C750 124(2)
C733 C746 C747 121.5(19)
C750 C746 C747 101.8(16)
C745 C747 C746 113(2)
C745 C747 C748 113(2)
C746 C747 C748 112.7(18)
C729 C748 C749 119(2)
C729 C748 C747 126(2)
C749 C748 C747 106.0(16)
C708 C749 C748 123(2)
C708 C749 C750 116(2)
C748 C749 C750 103.5(17)
C746 C750 C752 117.9(17)
C746 C750 C749 115.1(16)
C752 C750 C749 121.4(17)
C734 C751 C755 122.2(19)
C734 C751 C752 120.9(19)
C755 C751 C752 106.3(15)
C750 C752 C753 118.7(19)
C750 C752 C751 117.5(18)
C753 C752 C751 105.2(16)
C709 C753 C752 121.6(18)
C709 C753 C754 117.6(18)
C752 C753 C754 113.7(16)
C713 C754 C753 114.0(19)
C713 C754 C755 127(2)
C753 C754 C755 103.2(15)
C757 C755 C754 117.3(18)
C757 C755 C751 116.7(18)
C754 C755 C751 111.0(17)
C735 C756 C760 116(2)
C735 C756 C757 125(2)
C760 C756 C757 104.4(16)
C758 C757 C755 112.4(18)
C758 C757 C756 113.1(17)
C755 C757 C756 117.9(18)
C714 C758 C757 131(2)
C714 C758 C759 114.3(18)
C757 C758 C759 106.2(16)
C718 C759 C758 126(2)
C718 C759 C760 114.6(18)
C758 C759 C760 105.3(15)
C737 C760 C756 122(2)
C737 C760 C759 117.0(18)
C756 C760 C759 110.6(16)
C502 C501 C506 120.0
C502 C501 H501 120.0
C506 C501 H501 120.0
C501 C502 C503 120.0
C501 C502 Cl3 136.8(6)
C503 C502 Cl3 102.6(6)
C504 C503 C502 120.0
C504 C503 Cl4 111.7(6)
C502 C503 Cl4 128.3(6)
C503 C504 C505 120.0
C503 C504 H504 120.0
C505 C504 H504 120.0
C506 C505 C504 120.0
C506 C505 H505 120.0
C504 C505 H505 120.0
C505 C506 C501 120.0
C505 C506 H506 120.0
C501 C506 H506 120.0
C806 C801 C802 105.7(15)
C806 C801 H801 127.1
C802 C801 H801 127.1
C803 C802 C801 124.7(16)
C803 C802 Cl5 100.2(13)
C801 C802 Cl5 134.8(14)
C802 C803 C804 120.8(16)
C802 C803 Cl6 138.5(17)
C804 C803 Cl6 100.3(14)
C805 C804 C803 115.0(18)
C805 C804 H804 122.5
C803 C804 H804 122.5
C804 C805 C806 121.8(19)
C804 C805 H805 119.1
C806 C805 H805 119.1
C805 C806 C801 124.7(19)
C805 C806 H806 117.6
C801 C806 H806 117.6
N5 C307 C306 178.2(2)
C302 C301 C306 120.0
C302 C301 H301 120.0
C306 C301 H301 120.0
C301 C302 C303 120.0
C301 C302 H302 120.0
C303 C302 H302 120.0
C304 C303 C302 120.0
C304 C303 H303 120.0
C302 C303 H303 120.0
C303 C304 C305 120.0
C303 C304 H304 120.0
C305 C304 H304 120.0
C306 C305 C304 120.0
C306 C305 H305 120.0
C304 C305 H305 120.0
C305 C306 C301 120.0
C305 C306 C307 119.84(6)
C301 C306 C307 119.85(6)
N6 C607 C606 165(3)
C606 C601 C602 118.9(7)
C606 C601 H601 120.6
C602 C601 H601 120.6
C603 C602 C601 118.8(8)
C603 C602 H602 120.6
C601 C602 H602 120.6
C602 C603 C604 118.9(9)
C602 C603 H603 120.6
C604 C603 H603 120.6
C605 C604 C603 116.9(9)
C605 C604 H604 121.6
C603 C604 H604 121.6
C606 C605 C604 118.7(8)
C606 C605 H605 120.6
C604 C605 H605 120.6
C601 C606 C605 120.7(7)
C601 C606 C607 119.6(4)
C605 C606 C607 119.5(4)

loop_
_geom_bond_atom_site_label_1
_geom_bond_atom_site_label_2
_geom_bond_distance
C1B C4B 1.3900
C1B C20B 1.3900
C1B H1B 0.9500
C4B C3B 1.3900
C4B H4B 0.9500
C3B C2B 1.3900
C3B H3B 0.9500
C2B O7 1.344(7)
C2B C19B 1.3900
C19B O8 1.355(7)
C19B C20B 1.3900
C20B H20B 0.9500
C9B O11 1.349(6)
C9B C10B 1.3900
C9B C14B 1.3900
C10B C11B 1.3900
C10B H10B 0.9500
C11B C12B 1.3900
C11B H11B 0.9500
C12B C13B 1.3900
C12B H12B 0.9500
C13B C14B 1.3900
C13B H13B 0.9500
C14B O10 1.333(6)
Na1 N2 2.419(11)
Na1 N1 2.428(10)
Na1 O9 2.588(6)
Na1 O11 2.589(6)
Na1 O12 2.601(6)
Na1 O10 2.690(6)
Na1 O8 2.765(6)
Na1 O7 2.842(6)
O9 C16B 1.416(9)
O9 C17B 1.416(9)
O11 C8B 1.452(9)
O10 C15B 1.463(9)
O8 C18B 1.437(10)
O7 C5B 1.425(10)
O12 C7B 1.411(11)
O12 C6B 1.422(10)
C5B C6B 1.448(13)
C5B H5B1 0.9900
C5B H5B2 0.9900
C6B H6B1 0.9900
C6B H6B2 0.9900
C7B C8B 1.513(13)
C7B H7B1 0.9900
C7B H7B2 0.9900
C8B H8B1 0.9900
C8B H8B2 0.9900
C15B C16B 1.445(12)
C15B H15A 0.9900
C15B H15B 0.9900
C16B H16A 0.9900
C16B H16B 0.9900
C17B C18B 1.446(12)
C17B H17A 0.9900
C17B H17B 0.9900
C18B H18A 0.9900
C18B H18B 0.9900
C5S C6S 1.3900
C5S C1S 1.3900
C5S C7S 1.420(11)
C6S C4S 1.3900
C6S H6S 0.9500
C4S C3S 1.3900
C4S H4S 0.9500
C3S C2S 1.3900
C3S H3S 0.9500
C2S C1S 1.3900
C2S H2S 0.9500
C1S H1S 0.9500
N1 C7S 1.125(11)
C15S C14S 1.3900
C15S C13S 1.3900
C15S H15S 0.9500
C14S C16S 1.3900
C14S H14S 0.9500
C16S C17A 1.366(11)
C16S C11S 1.3900
C11S C12S 1.3900
C11S H11S 0.9500
C12S C13S 1.3900
C12S H12S 0.9500
C13S H13S 0.9500
N2 C17A 1.103(12)
C1D C2D 1.3900
C1D C20D 1.3900
C1D H1D 0.9500
C2D C3D 1.3900
C2D H2D 0.9500
C3D C4D 1.3900
C3D H3D 0.9500
C4D O4 1.380(6)
C4D C19D 1.3900
C19D O3 1.367(6)
C19D C20D 1.3900
C20D H20D 0.9500
C9D O6 1.390(6)
C9D C10D 1.3900
C9D C14D 1.3900
C10D C11D 1.3900
C10D H10D 0.9500
C11D C12D 1.3900
C11D H11D 0.9500
C12D C13D 1.3900
C12D H12D 0.9500
C13D C14D 1.3900
C13D H13D 0.9500
C14D O1 1.386(6)
O6 C8D 1.424(9)
O6 Na2 2.758(6)
Na2 N4 2.315(9)
Na2 N3 2.429(9)
Na2 O3 2.561(6)
Na2 O5 2.592(6)
Na2 O2 2.606(6)
Na2 O4 2.672(6)
Na2 O1 2.829(6)
O4 C5D 1.401(8)
O5 C7D 1.414(9)
O5 C6D 1.416(9)
O3 C18D 1.412(10)
O1 C15D 1.430(10)
O2 C16D 1.408(9)
O2 C17D 1.441(9)
C5D C6D 1.505(11)
C5D H5D1 0.9900
C5D H5D2 0.9900
C6D H6D1 0.9900
C6D H6D2 0.9900
C7D C8D 1.528(12)
C7D H7D1 0.9900
C7D H7D2 0.9900
C8D H8D1 0.9900
C8D H8D2 0.9900
C15D C16D 1.528(11)
C15D H15C 0.9900
C15D H15D 0.9900
C16D H16C 0.9900
C16D H16D 0.9900
C17D C18D 1.463(13)
C17D H17C 0.9900
C17D H17D 0.9900
C18D H18C 0.9900
C18D H18D 0.9900
C43S C42S 1.3900
C43S C40S 1.3900
C43S H43S 0.9500
C42S C38S 1.3900
C42S C44S 1.423(11)
C38S C41S 1.3900
C38S H38S 0.9500
C41S C39S 1.3900
C41S H41S 0.9500
C39S C40S 1.3900
C39S H39S 0.9500
C40S H40S 0.9500
N3 C44S 1.135(11)
C32S C31S 1.3900
C32S C33S 1.3900
C32S H32S 0.9500
C31S C36S 1.3900
C31S H31S 0.9500
C36S C35S 1.3900
C36S C37S 1.498(18)
C35S C34S 1.3900
C35S H35S 0.9500
C34S C33S 1.3900
C34S H34S 0.9500
C33S H33S 0.9500
C37S N4 1.143(16)
C401 C406 1.374(2)
C401 C405 1.451(2)
C401 C402 1.456(2)
C402 C411 1.374(2)
C402 C403 1.453(2)
C403 C416 1.376(2)
C403 C404 1.452(2)
C404 C421 1.375(2)
C404 C405 1.453(2)
C405 C426 1.376(2)
C406 C407 1.451(2)
C406 C410 1.453(2)
C407 C430 1.374(2)
C407 C408 1.455(2)
C408 C449 1.375(2)
C408 C409 1.453(2)
C409 C453 1.376(2)
C409 C410 1.453(2)
C410 C412 1.376(2)
C411 C415 1.451(2)
C411 C412 1.455(2)
C412 C413 1.451(2)
C413 C454 1.377(2)
C413 C414 1.452(2)
C414 C458 1.376(2)
C414 C415 1.452(2)
C415 C417 1.376(2)
C416 C417 1.450(2)
C416 C420 1.451(2)
C417 C418 1.453(2)
C418 C459 1.374(2)
C418 C419 1.453(2)
C419 C438 1.375(2)
C419 C420 1.453(2)
C420 C422 1.375(2)
C421 C422 1.453(2)
C421 C425 1.454(2)
C422 C423 1.454(2)
C423 C439 1.375(2)
C423 C424 1.450(2)
C424 C443 1.375(2)
C424 C425 1.452(2)
C425 C427 1.376(2)
C426 C430 1.451(2)
C426 C427 1.453(2)
C427 C428 1.451(2)
C428 C444 1.376(2)
C428 C429 1.454(2)
C429 C448 1.374(2)
C429 C430 1.455(2)
C431 C436 1.374(2)
C431 C435 1.453(2)
C431 C432 1.455(2)
C432 C441 1.374(2)
C432 C433 1.452(2)
C433 C446 1.375(2)
C433 C434 1.453(2)
C434 C451 1.375(2)
C434 C435 1.454(2)
C435 C456 1.378(2)
C436 C437 1.448(2)
C436 C440 1.453(2)
C437 C460 1.372(2)
C437 C438 1.455(2)
C438 C439 1.452(2)
C439 C440 1.452(2)
C440 C442 1.374(2)
C441 C445 1.449(2)
C441 C442 1.454(2)
C442 C443 1.449(2)
C443 C444 1.450(2)
C444 C445 1.451(2)
C445 C447 1.375(2)
C446 C447 1.449(2)
C446 C450 1.451(2)
C447 C448 1.452(2)
C448 C449 1.453(2)
C449 C450 1.454(2)
C450 C452 1.377(2)
C451 C452 1.453(2)
C451 C455 1.457(2)
C452 C453 1.455(2)
C453 C454 1.451(2)
C454 C455 1.453(2)
C455 C457 1.377(2)
C456 C460 1.451(2)
C456 C457 1.454(2)
C457 C458 1.454(2)
C458 C459 1.454(2)
C459 C460 1.455(2)
C701 C706 1.440(18)
C701 C702 1.444(18)
C701 C705 1.467(18)
C702 C711 1.364(17)
C702 C703 1.435(18)
C703 C716 1.411(18)
C703 C704 1.449(18)
C704 C721 1.369(18)
C704 C705 1.433(18)
C705 C726 1.371(18)
C706 C710 1.377(18)
C706 C707 1.488(18)
C707 C730 1.372(18)
C707 C708 1.416(18)
C708 C749 1.348(18)
C708 C709 1.488(18)
C709 C753 1.409(18)
C709 C710 1.433(18)
C710 C712 1.437(18)
C711 C712 1.436(18)
C711 C715 1.470(18)
C712 C713 1.433(18)
C713 C754 1.404(18)
C713 C714 1.430(18)
C714 C758 1.442(18)
C714 C715 1.531(18)
C715 C717 1.361(18)
C716 C717 1.409(18)
C716 C720 1.429(18)
C717 C718 1.496(18)
C718 C759 1.369(18)
C718 C719 1.407(18)
C719 C738 1.293(18)
C719 C720 1.508(18)
C720 C722 1.351(18)
C721 C722 1.449(18)
C721 C725 1.488(18)
C722 C723 1.429(18)
C723 C739 1.394(18)
C723 C724 1.417(18)
C724 C743 1.361(18)
C724 C725 1.437(18)
C725 C727 1.407(17)
C726 C730 1.420(18)
C726 C727 1.459(18)
C727 C728 1.451(18)
C728 C744 1.375(18)
C728 C729 1.462(18)
C729 C748 1.342(18)
C729 C730 1.510(18)
C731 C732 1.442(18)
C731 C736 1.458(17)
C731 C735 1.478(18)
C732 C741 1.330(18)
C732 C733 1.454(18)
C733 C746 1.379(18)
C733 C734 1.397(18)
C734 C751 1.380(18)
C734 C735 1.459(18)
C735 C756 1.368(18)
C736 C740 1.435(18)
C736 C737 1.446(18)
C737 C760 1.375(18)
C737 C738 1.430(19)
C738 C739 1.511(18)
C739 C740 1.398(18)
C740 C742 1.365(18)
C741 C745 1.418(18)
C741 C742 1.447(18)
C742 C743 1.381(18)
C743 C744 1.412(18)
C744 C745 1.461(18)
C745 C747 1.344(18)
C746 C750 1.391(18)
C746 C747 1.422(18)
C747 C748 1.469(18)
C748 C749 1.424(18)
C749 C750 1.479(18)
C750 C752 1.402(17)
C751 C755 1.487(18)
C751 C752 1.497(18)
C752 C753 1.449(18)
C753 C754 1.467(18)
C754 C755 1.470(18)
C755 C757 1.449(18)
C756 C760 1.432(18)
C756 C757 1.462(18)
C757 C758 1.442(18)
C758 C759 1.477(18)
C759 C760 1.529(18)
Cl3 C502 1.937(9)
Cl4 C503 1.708(10)
C501 C502 1.3900
C501 C506 1.3900
C501 H501 0.9500
C502 C503 1.3900
C503 C504 1.3900
C504 C505 1.3900
C504 H504 0.9500
C505 C506 1.3900
C505 H505 0.9500
C506 H506 0.9500
Cl5 C802 1.947(17)
Cl6 C803 1.631(17)
C801 C806 1.459(18)
C801 C802 1.467(18)
C801 H801 0.9500
C802 C803 1.378(17)
C803 C804 1.404(17)
C804 C805 1.253(18)
C804 H804 0.9500
C805 C806 1.411(18)
C805 H805 0.9500
C806 H806 0.9500
N5 C307 1.056(14)
C307 C306 1.466(16)
C301 C302 1.3900
C301 C306 1.3900
C301 H301 0.9500
C302 C303 1.3900
C302 H302 0.9500
C303 C304 1.3900
C303 H303 0.9500
C304 C305 1.3900
C304 H304 0.9500
C305 C306 1.3900
C305 H305 0.9500
N6 C607 1.050(15)
C607 C606 1.466(17)
C601 C606 1.390(5)
C601 C602 1.395(5)
C601 H601 0.9500
C602 C603 1.393(5)
C602 H602 0.9500
C603 C604 1.399(5)
C603 H603 0.9500
C604 C605 1.396(5)
C604 H604 0.9500
C605 C606 1.392(5)
C605 H605 0.9500
